data_4501706
loop_
_publ_author_name
'Pan, Fangfang'
'Wu, Jie'
'Hou, Hongwei'
'Fan, Yaoting'

_publ_section_title
;
 Solvent-Mediated Central Metals Transformation from a Tetranuclear
 NiIICage to a Decanuclear CuII&#x201C;Pocket&#x201D;
;
_journal_issue 9
_journal_name_full 'Crystal Growth &amp; Design'
_journal_page_first 3835
_journal_paper_doi 10.1021/cg1002868
_journal_volume 10
_journal_year 2010
_chemical_formula_sum 'C71 H94 Cu10 N20 O62 S8'
_chemical_formula_weight 3111.54
_chemical_name_systematic
; 
 ? 
;
_space_group_IT_number 14
_symmetry_cell_setting monoclinic
_symmetry_space_group_name_Hall '-P 2ybc'
_symmetry_space_group_name_H-M 'P 1 21/c 1'
_atom_sites_solution_hydrogens geom
_atom_sites_solution_primary direct
_atom_sites_solution_secondary difmap
_audit_creation_method SHELXL-97
_cell_angle_alpha 90.00
_cell_angle_beta 96.7480(10)
_cell_angle_gamma 90.00
_cell_formula_units_Z 4
_cell_length_a 14.7976(8)
_cell_length_b 30.0426(16)
_cell_length_c 28.4355(15)
_cell_measurement_reflns_used 9355
_cell_measurement_temperature 296(2)
_cell_measurement_theta_max 42.795
_cell_measurement_theta_min 4.922
_cell_volume 12553.7(12)
_computing_cell_refinement 'Bruker SMART'
_computing_data_collection 'Bruker SMART'
_computing_data_reduction 'Bruker SAINT'
_computing_molecular_graphics 'Bruker SHELXTL'
_computing_publication_material 'Bruker SHELXTL'
_computing_structure_refinement 'SHELXL-97 (Sheldrick, 1997)'
_computing_structure_solution 'SHELXS-97 (Sheldrick, 1990)'
_diffrn_ambient_temperature 296(2)
_diffrn_measured_fraction_theta_full 0.999
_diffrn_measured_fraction_theta_max 0.999
_diffrn_measurement_device_type 'CCD area detector'
_diffrn_measurement_method 'phi and omega scans'
_diffrn_radiation_monochromator graphite
_diffrn_radiation_source 'fine-focus sealed tube'
_diffrn_radiation_type MoK\a
_diffrn_radiation_wavelength 0.71073
_diffrn_reflns_av_R_equivalents 0.0876
_diffrn_reflns_av_sigmaI/netI 0.0871
_diffrn_reflns_limit_h_max 17
_diffrn_reflns_limit_h_min -17
_diffrn_reflns_limit_k_max 34
_diffrn_reflns_limit_k_min -35
_diffrn_reflns_limit_l_max 33
_diffrn_reflns_limit_l_min -33
_diffrn_reflns_number 89776
_diffrn_reflns_theta_full 25.00
_diffrn_reflns_theta_max 25.00
_diffrn_reflns_theta_min 2.22
_exptl_absorpt_coefficient_mu 1.891
_exptl_absorpt_correction_T_max 0.8049
_exptl_absorpt_correction_T_min 0.5657
_exptl_absorpt_correction_type numerical
_exptl_crystal_colour blue
_exptl_crystal_density_diffrn 1.646
_exptl_crystal_density_method 'not measured'
_exptl_crystal_F_000 6296
_exptl_crystal_size_max 0.34
_exptl_crystal_size_mid 0.26
_exptl_crystal_size_min 0.12
_refine_diff_density_max 1.122
_refine_diff_density_min -0.710
_refine_diff_density_rms 0.128
_refine_ls_extinction_method none
_refine_ls_goodness_of_fit_ref 1.019
_refine_ls_hydrogen_treatment constr
_refine_ls_matrix_type full
_refine_ls_number_parameters 1549
_refine_ls_number_reflns 22078
_refine_ls_number_restraints 1
_refine_ls_restrained_S_all 1.019
_refine_ls_R_factor_all 0.1331
_refine_ls_R_factor_gt 0.0653
_refine_ls_shift/su_max 0.1049
_refine_ls_shift/su_mean 0.0857
_refine_ls_structure_factor_coef Fsqd
_refine_ls_weighting_details 'calc w=1/[\s^2^(Fo^2^)+(0.1201P)^2^+25.3036P] where P=(Fo^2^+2Fc^2^)/3'
_refine_ls_weighting_scheme calc
_refine_ls_wR_factor_gt 0.1836
_refine_ls_wR_factor_ref 0.2286
_reflns_number_gt 12148
_reflns_number_total 22078
_reflns_threshold_expression >2sigma(I)
_cod_data_source_file cg1002868_si_002.cif
_cod_data_source_block 2
_cod_depositor_comments
;
The following automatic conversions were performed:

'_symmetry_cell_setting' value 'Monoclinic' changed to 'monoclinic'
according to /home/saulius/struct/CIF-dictionaries/cif_core.dic
dictionary named 'cif_core.dic' version 2.4.2 from 2011-04-26.

Automatic conversion script
Id: cif_fix_values 1715 2011-07-08 13:25:40Z adriana 
;
_cod_original_sg_symbol_H-M P2(1)/c
_cod_database_code 4501706

loop_
_symmetry_equiv_pos_as_xyz
'x, y, z'
'-x, y+1/2, -z+1/2'
'-x, -y, -z'
'x, -y-1/2, z-1/2'

loop_
_atom_site_label
_atom_site_type_symbol
_atom_site_fract_x
_atom_site_fract_y
_atom_site_fract_z
_atom_site_U_iso_or_equiv
_atom_site_adp_type
_atom_site_occupancy
_atom_site_symmetry_multiplicity
_atom_site_calc_flag
_atom_site_refinement_flags
Cu1 Cu 0.19573(7) 0.72372(3) 0.46859(4) 0.0415(3) Uani 1 1 d .
Cu2 Cu 0.38039(7) 0.66492(3) 0.61591(4) 0.0383(3) Uani 1 1 d .
Cu3 Cu 0.08552(7) 0.72489(3) 0.63295(4) 0.0397(3) Uani 1 1 d .
Cu4 Cu 0.20439(8) 0.82496(3) 0.51702(4) 0.0444(3) Uani 1 1 d .
Cu5 Cu 0.42383(7) 0.77051(3) 0.65481(4) 0.0417(3) Uani 1 1 d .
Cu6 Cu 0.37296(7) 0.75081(4) 0.54354(4) 0.0416(3) Uani 1 1 d .
Cu7 Cu 0.21245(8) 0.73489(4) 0.74843(4) 0.0496(3) Uani 1 1 d .
Cu8 Cu 0.06844(8) 0.65877(4) 0.71639(4) 0.0486(3) Uani 1 1 d .
Cu9 Cu -0.10885(8) 0.76947(4) 0.61345(5) 0.0555(3) Uani 1 1 d .
Cu10 Cu -0.06581(9) 0.71597(4) 0.52467(4) 0.0575(3) Uani 1 1 d .
S1 S 0.19285(16) 0.65904(7) 0.55271(8) 0.0402(5) Uani 1 1 d .
S2 S 0.22796(15) 0.81316(7) 0.63306(8) 0.0397(5) Uani 1 1 d .
S3 S 0.55142(15) 0.71698(8) 0.59714(9) 0.0495(6) Uani 1 1 d .
S4 S 0.33440(17) 0.79334(8) 0.44613(8) 0.0493(6) Uani 1 1 d .
S5 S 0.38521(16) 0.68409(7) 0.72443(8) 0.0427(5) Uani 1 1 d .
S6 S 0.01747(16) 0.79112(8) 0.47111(9) 0.0477(6) Uani 1 1 d .
S7 S 0.00963(17) 0.75729(8) 0.72811(9) 0.0502(6) Uani 1 1 d .
S8 S -0.09035(17) 0.66708(8) 0.61666(9) 0.0515(6) Uani 1 1 d .
O1 O 0.3569(4) 0.72953(17) 0.60802(18) 0.0343(13) Uani 1 1 d .
O2 O 0.2415(4) 0.76180(17) 0.52491(19) 0.0375(13) Uani 1 1 d .
O3 O 0.1574(4) 0.70097(18) 0.69146(19) 0.0396(14) Uani 1 1 d .
O4 O -0.0031(4) 0.74869(19) 0.5803(2) 0.0446(15) Uani 1 1 d .
O5 O 0.1449(5) 0.6835(2) 0.5125(3) 0.070(2) Uani 1 1 d .
O6 O 0.1784(5) 0.6827(3) 0.5958(3) 0.075(2) Uani 1 1 d .
O7 O 0.2916(5) 0.6603(2) 0.5486(3) 0.065(2) Uani 1 1 d .
O8 O 0.1588(5) 0.6141(2) 0.5506(3) 0.080(2) Uani 1 1 d .
O9 O 0.1735(5) 0.7735(2) 0.6157(2) 0.0593(18) Uani 1 1 d .
O10 O 0.2608(5) 0.8319(2) 0.5913(2) 0.0614(19) Uani 1 1 d .
O11 O 0.3059(4) 0.7973(2) 0.6662(2) 0.0520(17) Uani 1 1 d .
O12 O 0.1763(5) 0.8442(2) 0.6580(3) 0.072(2) Uani 1 1 d .
O13 O 0.4993(4) 0.7319(2) 0.5524(2) 0.0598(18) Uani 1 1 d .
O14 O 0.5414(4) 0.7498(2) 0.6349(2) 0.0580(18) Uani 1 1 d .
O15 O 0.5135(4) 0.6741(2) 0.6101(3) 0.064(2) Uani 1 1 d .
O16 O 0.6470(4) 0.7124(2) 0.5908(3) 0.067(2) Uani 1 1 d .
O17 O 0.2655(5) 0.7605(2) 0.4282(2) 0.066(2) Uani 1 1 d .
O18 O 0.4000(4) 0.7714(2) 0.4827(2) 0.065(2) Uani 1 1 d .
O19 O 0.2900(6) 0.8314(2) 0.4685(3) 0.072(2) Uani 1 1 d .
O20 O 0.3828(5) 0.8092(2) 0.4080(2) 0.0647(19) Uani 1 1 d .
O21 O 0.4366(5) 0.7228(2) 0.7139(2) 0.067(2) Uani 1 1 d .
O22 O 0.3315(4) 0.66717(18) 0.6797(2) 0.0440(15) Uani 1 1 d .
O23 O 0.3174(5) 0.6963(2) 0.7572(2) 0.0600(18) Uani 1 1 d .
O24 O 0.4424(5) 0.6498(2) 0.7472(2) 0.0615(19) Uani 1 1 d .
O25 O 0.0723(4) 0.80745(19) 0.5155(2) 0.0460(15) Uani 1 1 d .
O26 O -0.0640(4) 0.7687(2) 0.4859(2) 0.0567(17) Uani 1 1 d .
O27 O 0.0714(5) 0.7596(2) 0.4475(2) 0.067(2) Uani 1 1 d .
O28 O -0.0119(5) 0.8280(2) 0.4402(3) 0.065(2) Uani 1 1 d .
O29 O 0.1030(4) 0.7698(2) 0.7502(2) 0.0546(17) Uani 1 1 d .
O30 O 0.0048(4) 0.7672(2) 0.6772(2) 0.0568(17) Uani 1 1 d .
O31 O -0.0047(4) 0.7096(2) 0.7354(2) 0.0530(16) Uani 1 1 d .
O32 O -0.0557(5) 0.7829(2) 0.7500(3) 0.075(2) Uani 1 1 d .
O33 O -0.1395(4) 0.7082(2) 0.6284(3) 0.0588(18) Uani 1 1 d .
O34 O 0.0067(4) 0.6705(2) 0.6393(2) 0.0488(15) Uani 1 1 d .
O35 O -0.0887(5) 0.6655(2) 0.5645(2) 0.0607(18) Uani 1 1 d .
O36 O -0.1332(5) 0.6282(2) 0.6322(3) 0.071(2) Uani 1 1 d .
O37 O 0.1876(5) 0.5220(2) 0.3343(2) 0.0622(19) Uani 1 1 d .
O38 O 0.4424(5) 0.4434(2) 0.5405(2) 0.0621(19) Uani 1 1 d .
O39 O 0.2363(7) 1.0577(2) 0.5611(3) 0.101(3) Uani 1 1 d .
O40 O 0.5702(5) 0.9851(2) 0.7410(3) 0.073(2) Uani 1 1 d .
O41 O 0.0151(6) 0.5213(3) 0.3981(3) 0.083(2) Uani 1 1 d .
O42 O 0.2361(6) 0.4623(2) 0.6208(3) 0.081(2) Uani 1 1 d .
O43 O 0.3736(5) 0.9544(3) 0.7921(3) 0.076(2) Uani 1 1 d .
O44 O 0.0227(7) 0.9944(3) 0.6090(3) 0.111(4) Uani 1 1 d .
O45 O 0.1620(5) 0.6797(3) 0.7980(3) 0.071(2) Uani 1 1 d .
O46 O -0.0203(6) 0.6204(2) 0.7433(3) 0.091(3) Uani 1 1 d .
H46 H -0.0268 0.5973 0.7280 0.136 Uiso 1 1 calc R
O47 O -0.2269(7) 0.7853(3) 0.6379(5) 0.133(4) Uani 1 1 d .
H47 H -0.2213 0.8091 0.6519 0.200 Uiso 1 1 calc R
O48 O -0.2100(5) 0.7426(3) 0.5355(4) 0.095(3) Uani 1 1 d .
H48 H -0.2488 0.7267 0.5210 0.143 Uiso 1 1 calc R
O49 O 0.4344(9) 0.8181(4) 0.5781(4) 0.134(4) Uani 1 1 d .
H49 H 0.4657 0.8303 0.5599 0.201 Uiso 1 1 calc R
O50 O 0.3998(5) 0.6005(3) 0.4627(3) 0.079(2) Uani 1 1 d D
H50A H 0.4429 0.5841 0.4593 0.118 Uiso 1 1 calc R
O51 O 0.3234(6) 0.8666(3) 0.3353(3) 0.091(3) Uani 1 1 d .
O52 O 0.4442(6) 0.9228(3) 0.5820(3) 0.098(3) Uani 1 1 d .
O53 O 0.7012(13) 0.7934(7) 0.4653(7) 0.278(12) Uani 1 1 d .
O54 O 0.257(3) 0.1514(9) 0.7864(5) 0.45(2) Uani 1 1 d .
O55 O 0.649(5) 0.861(2) 0.881(3) 1.40(14) Uani 1 1 d .
O56 O 0.403(2) 0.2248(8) 0.6608(13) 0.42(2) Uani 1 1 d .
O57 O 0.254(3) 0.5488(7) 0.8615(8) 0.46(2) Uani 1 1 d .
O58 O 0.9503(11) 0.5385(4) 0.7038(6) 0.163(5) Uani 1 1 d .
H58 H 0.9659 0.5614 0.7182 0.245 Uiso 1 1 calc R
O59 O 0.8113(13) 0.8511(7) 0.4131(9) 0.303(13) Uani 1 1 d .
O60 O 0.418(2) 0.9138(10) 0.4694(14) 0.50(3) Uani 1 1 d .
O61 O 0.650(4) 0.9611(14) 0.613(2) 0.91(7) Uani 1 1 d .
O62 O 0.147(2) 0.200(3) 0.6806(12) 0.87(7) Uani 1 1 d .
N1 N 0.1735(5) 0.6796(2) 0.4163(3) 0.0458(18) Uani 1 1 d .
N2 N 0.4045(5) 0.6001(2) 0.6177(3) 0.0416(17) Uani 1 1 d .
N3 N 0.2437(5) 0.5664(2) 0.3960(3) 0.050(2) Uani 1 1 d .
H3A H 0.2823 0.5662 0.4211 0.060 Uiso 1 1 calc R
N4 N 0.3932(5) 0.5145(2) 0.5289(3) 0.0481(19) Uani 1 1 d .
H4A H 0.3689 0.5322 0.5073 0.058 Uiso 1 1 calc R
N5 N 0.3285(5) 0.4981(2) 0.4398(3) 0.0442(18) Uani 1 1 d .
N6 N 0.1786(5) 0.8896(2) 0.5133(3) 0.0490(19) Uani 1 1 d .
N7 N 0.4876(5) 0.8190(2) 0.6928(3) 0.0475(19) Uani 1 1 d .
N8 N 0.2836(7) 0.9859(3) 0.5721(3) 0.071(3) Uani 1 1 d .
H8B H 0.3242 0.9701 0.5885 0.085 Uiso 1 1 calc R
N9 N 0.4828(5) 0.9394(2) 0.6904(3) 0.055(2) Uani 1 1 d .
H9A H 0.4412 0.9399 0.6666 0.066 Uiso 1 1 calc R
N10 N 0.4029(6) 1.0087(3) 0.6445(3) 0.058(2) Uani 1 1 d .
N11 N 0.1434(5) 0.6054(2) 0.7037(3) 0.0474(19) Uani 1 1 d .
N12 N -0.0707(6) 0.6745(3) 0.4699(3) 0.059(2) Uani 1 1 d .
N13 N 0.1826(5) 0.5328(2) 0.6059(3) 0.054(2) Uani 1 1 d .
H13A H 0.1637 0.5507 0.5833 0.064 Uiso 1 1 calc R
N14 N 0.0423(6) 0.5700(3) 0.4596(3) 0.062(2) Uani 1 1 d .
H14A H 0.0753 0.5733 0.4863 0.075 Uiso 1 1 calc R
N15 N 0.1309(5) 0.5084(3) 0.5141(3) 0.055(2) Uani 1 1 d .
N16 N -0.0879(5) 0.8321(3) 0.5944(3) 0.057(2) Uani 1 1 d .
N17 N 0.2809(5) 0.7838(3) 0.7829(3) 0.0488(19) Uani 1 1 d .
N18 N 0.2889(6) 0.9001(3) 0.7522(3) 0.058(2) Uani 1 1 d .
H18A H 0.2513 0.8963 0.7271 0.069 Uiso 1 1 calc R
N19 N 0.0643(6) 0.9245(3) 0.6316(3) 0.068(3) Uani 1 1 d .
H19A H 0.1055 0.9092 0.6483 0.081 Uiso 1 1 calc R
N20 N 0.1973(6) 0.9588(3) 0.6973(3) 0.056(2) Uani 1 1 d .
C1 C 0.1260(7) 0.6894(3) 0.3748(3) 0.056(3) Uani 1 1 d .
H1 H 0.1017 0.7179 0.3703 0.067 Uiso 1 1 calc R
C2 C 0.1118(7) 0.6597(3) 0.3387(3) 0.054(3) Uani 1 1 d .
H2 H 0.0779 0.6679 0.3104 0.064 Uiso 1 1 calc R
C3 C 0.1477(7) 0.6171(3) 0.3440(3) 0.051(2) Uani 1 1 d .
H3 H 0.1374 0.5963 0.3198 0.061 Uiso 1 1 calc R
C4 C 0.1993(6) 0.6067(3) 0.3865(3) 0.040(2) Uani 1 1 d .
C5 C 0.2096(6) 0.6388(3) 0.4216(3) 0.044(2) Uani 1 1 d .
H5 H 0.2432 0.6317 0.4503 0.053 Uiso 1 1 calc R
C6 C 0.4453(7) 0.5798(3) 0.6561(3) 0.052(2) Uani 1 1 d .
H6 H 0.4577 0.5958 0.6841 0.062 Uiso 1 1 calc R
C7 C 0.4695(7) 0.5359(3) 0.6554(4) 0.060(3) Uani 1 1 d .
H7 H 0.4963 0.5223 0.6829 0.072 Uiso 1 1 calc R
C8 C 0.4542(6) 0.5115(3) 0.6134(3) 0.047(2) Uani 1 1 d .
H8 H 0.4708 0.4818 0.6122 0.056 Uiso 1 1 calc R
C9 C 0.4139(6) 0.5331(3) 0.5743(3) 0.041(2) Uani 1 1 d .
C10 C 0.3891(6) 0.5771(3) 0.5777(3) 0.038(2) Uani 1 1 d .
H10 H 0.3604 0.5913 0.5509 0.046 Uiso 1 1 calc R
C11 C 0.2356(7) 0.5274(3) 0.3720(4) 0.051(2) Uani 1 1 d .
C12 C 0.4065(6) 0.4722(3) 0.5150(3) 0.044(2) Uani 1 1 d .
C13 C 0.2917(6) 0.4902(3) 0.3962(3) 0.044(2) Uani 1 1 d .
C14 C 0.2960(7) 0.4488(3) 0.3736(4) 0.054(3) Uani 1 1 d .
H14 H 0.2690 0.4448 0.3426 0.064 Uiso 1 1 calc R
C15 C 0.3396(7) 0.4152(3) 0.3974(4) 0.057(3) Uani 1 1 d .
H15 H 0.3438 0.3876 0.3831 0.069 Uiso 1 1 calc R
C16 C 0.3789(7) 0.4220(3) 0.4441(4) 0.055(3) Uani 1 1 d .
H16 H 0.4088 0.3991 0.4615 0.066 Uiso 1 1 calc R
C17 C 0.3720(6) 0.4641(3) 0.4635(4) 0.049(2) Uani 1 1 d .
C18 C 0.1152(8) 0.9073(3) 0.4823(4) 0.074(3) Uani 1 1 d .
H18 H 0.0785 0.8887 0.4622 0.089 Uiso 1 1 calc R
C19 C 0.1018(9) 0.9519(4) 0.4790(5) 0.088(4) Uani 1 1 d .
H19 H 0.0558 0.9632 0.4571 0.106 Uiso 1 1 calc R
C20 C 0.1562(8) 0.9811(3) 0.5080(4) 0.077(4) Uani 1 1 d .
H20 H 0.1474 1.0117 0.5061 0.092 Uiso 1 1 calc R
C21 C 0.2245(7) 0.9624(3) 0.5402(3) 0.055(3) Uani 1 1 d .
C22 C 0.2318(7) 0.9166(3) 0.5409(3) 0.054(3) Uani 1 1 d .
H22 H 0.2770 0.9039 0.5622 0.064 Uiso 1 1 calc R
C23 C 0.5508(7) 0.8115(4) 0.7294(4) 0.064(3) Uani 1 1 d .
H23 H 0.5654 0.7823 0.7381 0.077 Uiso 1 1 calc R
C24 C 0.5943(9) 0.8452(4) 0.7541(5) 0.092(4) Uani 1 1 d .
H24 H 0.6390 0.8384 0.7789 0.110 Uiso 1 1 calc R
C25 C 0.5751(8) 0.8887(4) 0.7439(4) 0.075(4) Uani 1 1 d .
H25 H 0.6046 0.9116 0.7615 0.091 Uiso 1 1 calc R
C26 C 0.5102(7) 0.8973(3) 0.7063(3) 0.052(2) Uani 1 1 d .
C27 C 0.4670(6) 0.8610(3) 0.6824(3) 0.048(2) Uani 1 1 d .
H27 H 0.4213 0.8667 0.6578 0.058 Uiso 1 1 calc R
C28 C 0.2873(9) 1.0298(4) 0.5814(4) 0.076(4) Uani 1 1 d .
C29 C 0.5117(7) 0.9799(3) 0.7066(4) 0.056(3) Uani 1 1 d .
C30 C 0.3591(8) 1.0415(3) 0.6212(4) 0.069(3) Uani 1 1 d .
C31 C 0.3771(10) 1.0867(3) 0.6327(4) 0.089(4) Uani 1 1 d .
H31 H 0.3462 1.1098 0.6160 0.107 Uiso 1 1 calc R
C32 C 0.4432(10) 1.0944(4) 0.6698(5) 0.097(5) Uani 1 1 d .
H32 H 0.4585 1.1236 0.6782 0.116 Uiso 1 1 calc R
C33 C 0.4866(9) 1.0609(4) 0.6946(4) 0.077(4) Uani 1 1 d .
H33 H 0.5293 1.0669 0.7205 0.093 Uiso 1 1 calc R
C34 C 0.4668(7) 1.0174(3) 0.6810(4) 0.058(3) Uani 1 1 d .
C35 C 0.1971(7) 0.5878(3) 0.7396(4) 0.063(3) Uani 1 1 d .
H35 H 0.1998 0.6008 0.7694 0.076 Uiso 1 1 calc R
C36 C 0.2490(7) 0.5505(4) 0.7336(4) 0.068(3) Uani 1 1 d .
H36 H 0.2857 0.5383 0.7591 0.082 Uiso 1 1 calc R
C37 C 0.2458(7) 0.5318(3) 0.6894(4) 0.063(3) Uani 1 1 d .
H37 H 0.2811 0.5070 0.6845 0.076 Uiso 1 1 calc R
C38 C 0.1900(7) 0.5500(3) 0.6526(3) 0.048(2) Uani 1 1 d .
C39 C 0.1395(6) 0.5872(3) 0.6608(3) 0.044(2) Uani 1 1 d .
H39 H 0.1019 0.5998 0.6359 0.052 Uiso 1 1 calc R
C40 C -0.1111(8) 0.6822(4) 0.4264(4) 0.070(3) Uani 1 1 d .
H40 H -0.1443 0.7082 0.4199 0.084 Uiso 1 1 calc R
C41 C -0.1039(9) 0.6517(5) 0.3911(4) 0.084(4) Uani 1 1 d .
H41 H -0.1341 0.6570 0.3610 0.101 Uiso 1 1 calc R
C42 C -0.0531(8) 0.6134(4) 0.3989(4) 0.068(3) Uani 1 1 d .
H42 H -0.0469 0.5931 0.3749 0.081 Uiso 1 1 calc R
C43 C -0.0127(7) 0.6071(3) 0.4438(4) 0.055(3) Uani 1 1 d .
C44 C -0.0239(7) 0.6383(3) 0.4783(3) 0.054(2) Uani 1 1 d .
H44 H 0.0033 0.6331 0.5090 0.064 Uiso 1 1 calc R
C45 C 0.2030(7) 0.4898(3) 0.5932(4) 0.058(3) Uani 1 1 d .
C46 C 0.0500(7) 0.5298(4) 0.4381(4) 0.063(3) Uani 1 1 d .
C47 C 0.1765(7) 0.4787(3) 0.5420(4) 0.053(3) Uani 1 1 d .
C48 C 0.1991(7) 0.4370(3) 0.5267(4) 0.064(3) Uani 1 1 d .
H48A H 0.2327 0.4172 0.5470 0.076 Uiso 1 1 calc R
C49 C 0.1703(8) 0.4256(4) 0.4803(5) 0.070(3) Uani 1 1 d .
H49A H 0.1845 0.3977 0.4691 0.084 Uiso 1 1 calc R
C50 C 0.1199(8) 0.4558(4) 0.4501(4) 0.064(3) Uani 1 1 d .
H50 H 0.0990 0.4486 0.4189 0.077 Uiso 1 1 calc R
C51 C 0.1033(7) 0.4962(3) 0.4691(4) 0.057(3) Uani 1 1 d .
C52 C -0.1349(8) 0.8489(4) 0.5550(5) 0.079(4) Uani 1 1 d .
H52 H -0.1793 0.8315 0.5380 0.095 Uiso 1 1 calc R
C53 C -0.1194(10) 0.8896(4) 0.5398(5) 0.095(5) Uani 1 1 d .
H53 H -0.1526 0.9000 0.5122 0.114 Uiso 1 1 calc R
C54 C -0.0559(9) 0.9165(4) 0.5637(4) 0.088(4) Uani 1 1 d .
H54 H -0.0468 0.9453 0.5532 0.105 Uiso 1 1 calc R
C55 C -0.0054(8) 0.9005(3) 0.6036(4) 0.064(3) Uani 1 1 d .
C56 C -0.0250(6) 0.8569(3) 0.6183(4) 0.053(2) Uani 1 1 d .
H56 H 0.0075 0.8455 0.6455 0.064 Uiso 1 1 calc R
C57 C 0.3436(7) 0.7805(4) 0.8203(4) 0.064(3) Uani 1 1 d .
H57 H 0.3537 0.7532 0.8354 0.077 Uiso 1 1 calc R
C58 C 0.3938(9) 0.8170(4) 0.8369(4) 0.087(4) Uani 1 1 d .
H58A H 0.4385 0.8138 0.8626 0.104 Uiso 1 1 calc R
C59 C 0.3791(8) 0.8584(4) 0.8163(4) 0.070(3) Uani 1 1 d .
H59 H 0.4116 0.8832 0.8283 0.084 Uiso 1 1 calc R
C60 C 0.3147(7) 0.8614(3) 0.7776(3) 0.055(3) Uani 1 1 d .
C61 C 0.2658(6) 0.8233(3) 0.7630(3) 0.048(2) Uani 1 1 d .
H61 H 0.2200 0.8258 0.7378 0.058 Uiso 1 1 calc R
C62 C 0.0709(8) 0.9692(4) 0.6339(5) 0.075(3) Uani 1 1 d .
C63 C 0.3143(8) 0.9427(3) 0.7615(4) 0.058(3) Uani 1 1 d .
C64 C 0.1456(8) 0.9868(3) 0.6706(4) 0.066(3) Uani 1 1 d .
C65 C 0.1563(9) 1.0328(4) 0.6752(5) 0.085(4) Uani 1 1 d .
H65 H 0.1203 1.0523 0.6558 0.102 Uiso 1 1 calc R
C66 C 0.2229(10) 1.0483(4) 0.7099(5) 0.095(4) Uani 1 1 d .
H66 H 0.2315 1.0788 0.7144 0.115 Uiso 1 1 calc R
C67 C 0.2741(9) 1.0197(4) 0.7365(4) 0.076(3) Uani 1 1 d .
H67 H 0.3192 1.0297 0.7597 0.091 Uiso 1 1 calc R
C68 C 0.2594(8) 0.9751(3) 0.7292(4) 0.060(3) Uani 1 1 d .
C69 C 0.1126(16) 0.6820(6) 0.8385(7) 0.174(10) Uani 1 1 d .
H69A H 0.1477 0.6981 0.8634 0.261 Uiso 1 1 calc R
H69B H 0.1012 0.6524 0.8491 0.261 Uiso 1 1 calc R
H69C H 0.0557 0.6970 0.8299 0.261 Uiso 1 1 calc R
C70 C 0.4318(15) 0.6459(5) 0.4690(8) 0.53(5) Uani 1 1 d D
H70A H 0.4824 0.6505 0.4513 0.795 Uiso 1 1 calc R
H70B H 0.4506 0.6513 0.5020 0.795 Uiso 1 1 calc R
H70C H 0.3836 0.6660 0.4580 0.795 Uiso 1 1 calc R
C71 C 1.0076(15) 0.4993(9) 0.7254(9) 0.197(11) Uani 1 1 d .
H71A H 1.0327 0.5066 0.7571 0.296 Uiso 1 1 calc R
H71B H 1.0562 0.4934 0.7067 0.296 Uiso 1 1 calc R
H71C H 0.9699 0.4733 0.7260 0.296 Uiso 1 1 calc R

loop_
_atom_site_aniso_label
_atom_site_aniso_U_11
_atom_site_aniso_U_22
_atom_site_aniso_U_33
_atom_site_aniso_U_23
_atom_site_aniso_U_13
_atom_site_aniso_U_12
Cu1 0.0470(7) 0.0331(6) 0.0431(6) 0.0032(5) -0.0007(5) 0.0006(5)
Cu2 0.0423(6) 0.0296(5) 0.0426(6) 0.0022(4) 0.0031(5) 0.0034(4)
Cu3 0.0360(6) 0.0355(6) 0.0466(6) -0.0038(5) 0.0013(5) -0.0003(5)
Cu4 0.0468(7) 0.0312(6) 0.0524(7) 0.0003(5) -0.0057(5) 0.0051(5)
Cu5 0.0398(6) 0.0361(6) 0.0466(6) -0.0006(5) -0.0060(5) 0.0050(5)
Cu6 0.0399(6) 0.0435(6) 0.0409(6) 0.0069(5) 0.0021(5) 0.0065(5)
Cu7 0.0509(7) 0.0475(7) 0.0493(7) -0.0148(5) 0.0005(6) 0.0040(5)
Cu8 0.0564(7) 0.0379(6) 0.0535(7) -0.0034(5) 0.0149(6) 0.0026(5)
Cu9 0.0392(7) 0.0503(7) 0.0767(9) 0.0009(6) 0.0058(6) 0.0051(5)
Cu10 0.0642(8) 0.0469(7) 0.0572(8) -0.0034(6) -0.0102(6) -0.0108(6)
S1 0.0457(13) 0.0300(11) 0.0426(13) 0.0012(9) -0.0044(10) -0.0023(10)
S2 0.0425(13) 0.0315(11) 0.0426(13) 0.0012(9) -0.0061(10) 0.0039(10)
S3 0.0321(12) 0.0476(14) 0.0682(16) 0.0080(12) 0.0033(11) 0.0040(10)
S4 0.0587(16) 0.0453(14) 0.0437(14) 0.0089(11) 0.0049(12) -0.0034(12)
S5 0.0511(14) 0.0388(12) 0.0370(12) 0.0049(10) -0.0003(10) 0.0111(11)
S6 0.0471(14) 0.0401(13) 0.0527(14) 0.0056(11) -0.0078(11) 0.0069(11)
S7 0.0502(15) 0.0420(14) 0.0595(16) -0.0078(11) 0.0109(12) 0.0049(11)
S8 0.0435(14) 0.0466(14) 0.0631(16) -0.0011(12) 0.0013(12) -0.0084(11)
O1 0.033(3) 0.033(3) 0.036(3) 0.003(2) 0.001(2) 0.006(2)
O2 0.037(3) 0.031(3) 0.043(3) 0.003(2) -0.001(3) 0.003(2)
O3 0.038(3) 0.035(3) 0.046(3) -0.006(3) 0.004(3) 0.001(3)
O4 0.035(3) 0.048(4) 0.048(4) -0.006(3) -0.002(3) 0.005(3)
O5 0.054(4) 0.073(5) 0.076(5) 0.033(4) -0.021(4) -0.014(4)
O6 0.066(5) 0.091(6) 0.068(5) -0.037(4) 0.012(4) -0.018(4)
O7 0.053(4) 0.061(5) 0.079(5) -0.019(4) 0.000(4) 0.013(3)
O8 0.094(6) 0.037(4) 0.100(6) 0.008(4) -0.027(5) -0.020(4)
O9 0.064(4) 0.057(4) 0.054(4) 0.002(3) -0.003(3) -0.019(3)
O10 0.082(5) 0.050(4) 0.049(4) 0.003(3) -0.004(4) -0.024(4)
O11 0.046(4) 0.069(4) 0.038(3) -0.005(3) -0.010(3) 0.025(3)
O12 0.078(5) 0.065(5) 0.070(5) -0.015(4) -0.005(4) 0.040(4)
O13 0.034(4) 0.087(5) 0.059(4) 0.008(4) 0.005(3) 0.009(3)
O14 0.036(4) 0.063(4) 0.072(5) -0.006(4) -0.004(3) 0.006(3)
O15 0.037(4) 0.044(4) 0.112(6) 0.008(4) 0.010(4) 0.005(3)
O16 0.034(4) 0.071(5) 0.098(6) 0.006(4) 0.014(4) 0.004(3)
O17 0.087(5) 0.065(5) 0.045(4) 0.001(3) 0.001(4) -0.030(4)
O18 0.049(4) 0.092(5) 0.052(4) 0.026(4) 0.005(3) 0.005(4)
O19 0.104(6) 0.035(4) 0.083(5) 0.015(4) 0.038(5) 0.004(4)
O20 0.075(5) 0.062(4) 0.058(4) 0.018(4) 0.009(4) -0.006(4)
O21 0.073(5) 0.066(5) 0.055(4) 0.023(4) -0.015(4) -0.022(4)
O22 0.052(4) 0.040(3) 0.040(3) 0.003(3) 0.004(3) 0.008(3)
O23 0.059(4) 0.076(5) 0.043(4) -0.005(3) 0.000(3) 0.018(4)
O24 0.076(5) 0.051(4) 0.054(4) 0.005(3) -0.009(4) 0.022(4)
O25 0.046(4) 0.041(3) 0.047(4) -0.003(3) -0.012(3) 0.004(3)
O26 0.044(4) 0.058(4) 0.065(4) 0.003(3) -0.004(3) -0.012(3)
O27 0.065(5) 0.078(5) 0.054(4) -0.012(4) -0.011(4) 0.026(4)
O28 0.065(5) 0.046(4) 0.077(5) 0.019(4) -0.020(4) 0.004(3)
O29 0.051(4) 0.048(4) 0.063(4) -0.026(3) 0.000(3) 0.006(3)
O30 0.055(4) 0.047(4) 0.067(5) 0.007(3) -0.002(3) -0.003(3)
O31 0.054(4) 0.048(4) 0.060(4) -0.007(3) 0.017(3) 0.001(3)
O32 0.061(5) 0.069(5) 0.100(6) -0.016(4) 0.026(4) 0.019(4)
O33 0.037(4) 0.056(4) 0.085(5) -0.002(4) 0.012(3) -0.001(3)
O34 0.040(4) 0.047(4) 0.058(4) -0.006(3) 0.000(3) 0.001(3)
O35 0.071(5) 0.053(4) 0.055(4) -0.004(3) -0.006(4) -0.013(3)
O36 0.071(5) 0.053(4) 0.088(5) 0.012(4) 0.008(4) -0.018(4)
O37 0.068(5) 0.061(4) 0.056(4) -0.017(4) -0.002(4) 0.006(4)
O38 0.074(5) 0.043(4) 0.068(5) -0.001(3) -0.001(4) 0.015(4)
O39 0.143(8) 0.038(4) 0.104(7) 0.000(4) -0.057(6) 0.011(5)
O40 0.082(5) 0.061(5) 0.069(5) -0.012(4) -0.020(4) -0.017(4)
O41 0.080(6) 0.101(6) 0.067(5) -0.035(5) 0.012(4) -0.020(5)
O42 0.107(7) 0.044(5) 0.090(6) -0.004(4) 0.003(5) 0.012(4)
O43 0.065(5) 0.070(5) 0.087(6) -0.015(4) -0.012(4) -0.005(4)
O44 0.149(9) 0.046(5) 0.120(8) 0.004(5) -0.055(7) 0.020(5)
O45 0.085(6) 0.079(5) 0.055(5) 0.002(4) 0.029(4) 0.002(4)
O46 0.108(7) 0.047(5) 0.126(8) -0.001(5) 0.053(6) -0.010(5)
O47 0.076(6) 0.115(8) 0.217(14) 0.054(9) 0.054(7) 0.032(6)
O48 0.045(5) 0.100(7) 0.137(8) 0.032(6) -0.006(5) -0.006(4)
O49 0.143(11) 0.124(9) 0.128(9) -0.026(8) -0.013(8) 0.017(7)
O50 0.061(5) 0.068(5) 0.106(7) -0.011(5) 0.007(5) 0.028(4)
O51 0.129(7) 0.074(5) 0.066(5) -0.002(4) -0.007(5) 0.005(5)
O52 0.103(7) 0.101(7) 0.088(6) -0.010(5) 0.001(5) 0.011(5)
O53 0.24(2) 0.30(2) 0.26(2) 0.145(18) -0.104(16) -0.104(18)
O54 0.87(7) 0.40(3) 0.077(11) -0.010(15) 0.04(2) 0.29(4)
O55 0.86(12) 1.07(14) 2.0(2) -1.00(16) -1.00(15) 0.76(11)
O56 0.45(5) 0.20(2) 0.57(5) -0.02(3) -0.04(4) -0.06(2)
O57 0.98(8) 0.19(2) 0.20(2) 0.039(16) 0.06(3) -0.15(3)
O58 0.164(12) 0.122(10) 0.197(14) -0.049(10) -0.005(10) -0.053(9)
O59 0.218(19) 0.26(2) 0.38(3) -0.04(2) -0.16(2) 0.096(16)
O60 0.40(4) 0.37(4) 0.72(6) -0.36(4) 0.02(4) -0.12(3)
O61 1.11(12) 0.55(6) 1.30(13) -0.48(8) 1.07(12) -0.48(7)
O62 0.31(4) 2.0(2) 0.33(4) -0.07(7) 0.11(3) 0.48(8)
N1 0.047(5) 0.041(4) 0.049(5) 0.005(4) 0.005(4) 0.000(4)
N2 0.046(4) 0.033(4) 0.045(4) 0.008(3) 0.005(4) 0.003(3)
N3 0.054(5) 0.043(5) 0.051(5) -0.010(4) -0.004(4) 0.009(4)
N4 0.054(5) 0.039(4) 0.050(5) -0.003(4) -0.003(4) 0.007(4)
N5 0.040(4) 0.036(4) 0.058(5) -0.009(4) 0.011(4) -0.003(3)
N6 0.054(5) 0.040(4) 0.048(5) 0.005(4) -0.013(4) 0.007(4)
N7 0.045(5) 0.042(5) 0.052(5) -0.001(4) -0.010(4) 0.001(4)
N8 0.091(7) 0.041(5) 0.071(6) 0.003(4) -0.027(5) 0.002(5)
N9 0.060(5) 0.043(5) 0.054(5) -0.006(4) -0.019(4) -0.016(4)
N10 0.076(6) 0.037(5) 0.057(5) -0.009(4) -0.006(5) -0.009(4)
N11 0.049(5) 0.040(4) 0.054(5) -0.005(4) 0.007(4) 0.000(4)
N12 0.061(6) 0.056(6) 0.057(6) -0.004(4) -0.004(4) -0.016(4)
N13 0.056(5) 0.039(4) 0.068(6) -0.004(4) 0.014(4) 0.002(4)
N14 0.061(6) 0.060(6) 0.066(6) -0.014(5) 0.009(4) -0.019(5)
N15 0.050(5) 0.050(5) 0.070(6) -0.013(5) 0.026(4) -0.011(4)
N16 0.042(5) 0.060(5) 0.066(6) -0.003(4) -0.003(4) 0.006(4)
N17 0.053(5) 0.049(5) 0.041(4) -0.011(4) -0.007(4) -0.001(4)
N18 0.060(5) 0.049(5) 0.062(5) 0.002(4) -0.006(4) -0.011(4)
N19 0.060(6) 0.049(5) 0.089(7) 0.006(5) -0.015(5) 0.005(4)
N20 0.064(6) 0.040(5) 0.064(6) -0.003(4) 0.009(5) 0.004(4)
C1 0.071(7) 0.045(6) 0.048(6) 0.012(5) -0.003(5) -0.004(5)
C2 0.066(7) 0.056(6) 0.039(5) 0.008(5) 0.005(5) 0.002(5)
C3 0.061(6) 0.044(6) 0.049(6) -0.003(4) 0.009(5) -0.007(5)
C4 0.039(5) 0.043(5) 0.038(5) 0.000(4) 0.001(4) 0.002(4)
C5 0.053(6) 0.041(5) 0.039(5) -0.001(4) 0.004(4) 0.010(4)
C6 0.064(7) 0.045(6) 0.046(6) 0.004(4) 0.002(5) 0.004(5)
C7 0.077(8) 0.046(6) 0.057(6) 0.011(5) 0.002(5) 0.011(5)
C8 0.056(6) 0.031(5) 0.052(6) 0.002(4) 0.004(5) 0.008(4)
C9 0.041(5) 0.037(5) 0.047(5) 0.007(4) 0.007(4) 0.001(4)
C10 0.043(5) 0.024(4) 0.048(5) 0.001(4) 0.005(4) 0.003(4)
C11 0.052(6) 0.045(6) 0.059(6) -0.013(5) 0.017(5) -0.001(5)
C12 0.038(5) 0.033(5) 0.063(6) -0.005(5) 0.011(5) 0.000(4)
C13 0.048(5) 0.035(5) 0.051(6) -0.008(4) 0.011(5) 0.001(4)
C14 0.053(6) 0.049(6) 0.061(6) -0.016(5) 0.013(5) 0.003(5)
C15 0.054(6) 0.045(6) 0.076(8) -0.016(5) 0.020(6) -0.004(5)
C16 0.056(6) 0.043(6) 0.069(7) -0.005(5) 0.017(5) 0.003(5)
C17 0.043(6) 0.036(5) 0.069(7) -0.011(5) 0.012(5) -0.009(4)
C18 0.082(8) 0.045(6) 0.084(8) 0.001(6) -0.034(7) -0.004(6)
C19 0.103(10) 0.046(7) 0.101(10) 0.004(6) -0.048(8) 0.007(6)
C20 0.095(9) 0.035(6) 0.091(9) -0.006(6) -0.027(7) 0.013(6)
C21 0.073(7) 0.038(5) 0.050(6) -0.005(4) -0.010(5) -0.003(5)
C22 0.067(7) 0.038(5) 0.050(6) 0.000(4) -0.015(5) 0.008(5)
C23 0.062(7) 0.051(6) 0.073(7) -0.002(5) -0.015(6) 0.009(5)
C24 0.086(9) 0.077(9) 0.097(10) 0.008(7) -0.054(8) -0.002(7)
C25 0.097(9) 0.049(7) 0.070(8) -0.011(6) -0.029(7) -0.016(6)
C26 0.057(6) 0.039(5) 0.056(6) -0.005(5) -0.008(5) -0.006(5)
C27 0.050(6) 0.050(6) 0.042(5) 0.004(4) -0.001(4) 0.007(5)
C28 0.106(10) 0.041(6) 0.071(8) -0.008(6) -0.024(7) -0.008(6)
C29 0.062(7) 0.049(6) 0.056(6) -0.010(5) 0.004(5) -0.014(5)
C30 0.087(8) 0.038(6) 0.076(8) -0.005(5) -0.016(6) -0.001(6)
C31 0.138(12) 0.030(6) 0.087(9) -0.003(6) -0.039(8) -0.011(6)
C32 0.126(12) 0.043(7) 0.112(11) -0.006(7) -0.029(9) -0.027(7)
C33 0.105(10) 0.050(7) 0.071(8) -0.014(6) -0.015(7) -0.020(7)
C34 0.078(8) 0.036(5) 0.057(6) -0.004(5) 0.000(6) -0.010(5)
C35 0.061(7) 0.059(7) 0.067(7) -0.005(6) -0.006(6) 0.001(6)
C36 0.066(7) 0.053(7) 0.083(8) 0.004(6) -0.005(6) 0.011(6)
C37 0.064(7) 0.044(6) 0.079(8) -0.013(6) 0.001(6) 0.011(5)
C38 0.050(6) 0.041(5) 0.056(6) -0.001(5) 0.013(5) -0.004(5)
C39 0.045(5) 0.032(5) 0.055(6) -0.001(4) 0.013(4) 0.001(4)
C40 0.081(8) 0.064(7) 0.061(7) -0.006(6) -0.004(6) -0.011(6)
C41 0.085(9) 0.099(10) 0.064(8) 0.002(7) -0.008(7) -0.030(8)
C42 0.070(8) 0.073(8) 0.061(7) -0.008(6) 0.010(6) -0.014(6)
C43 0.051(6) 0.058(7) 0.056(7) 0.002(5) 0.006(5) -0.015(5)
C44 0.057(6) 0.053(6) 0.049(6) -0.008(5) 0.000(5) -0.011(5)
C45 0.051(6) 0.041(6) 0.086(8) -0.010(6) 0.023(6) -0.006(5)
C46 0.047(6) 0.073(8) 0.073(8) -0.018(6) 0.024(6) -0.023(6)
C47 0.045(6) 0.045(6) 0.073(7) -0.015(5) 0.023(5) -0.011(5)
C48 0.060(7) 0.044(6) 0.092(9) -0.017(6) 0.030(6) -0.006(5)
C49 0.063(7) 0.049(7) 0.103(10) -0.027(7) 0.034(7) -0.026(6)
C50 0.065(7) 0.061(7) 0.073(7) -0.031(6) 0.034(6) -0.032(6)
C51 0.041(6) 0.058(7) 0.074(7) -0.024(6) 0.022(5) -0.017(5)
C52 0.072(8) 0.054(7) 0.101(10) -0.001(7) -0.031(7) 0.010(6)
C53 0.108(11) 0.069(9) 0.095(10) 0.012(7) -0.045(8) 0.011(8)
C54 0.115(11) 0.059(8) 0.080(9) 0.025(7) -0.031(8) 0.020(7)
C55 0.066(7) 0.048(6) 0.076(8) -0.004(6) -0.006(6) 0.004(5)
C56 0.043(6) 0.050(6) 0.065(7) 0.009(5) 0.004(5) 0.008(5)
C57 0.071(7) 0.054(6) 0.065(7) -0.008(5) -0.002(6) -0.001(6)
C58 0.096(10) 0.074(8) 0.077(8) -0.005(7) -0.046(7) -0.004(7)
C59 0.072(8) 0.068(8) 0.065(7) -0.008(6) -0.014(6) -0.015(6)
C60 0.051(6) 0.061(7) 0.053(6) -0.011(5) 0.011(5) -0.005(5)
C61 0.044(6) 0.056(6) 0.045(5) -0.007(5) 0.002(4) -0.004(5)
C62 0.083(9) 0.038(6) 0.098(9) -0.002(6) -0.006(7) 0.010(6)
C63 0.065(7) 0.055(7) 0.057(7) -0.007(5) 0.018(6) -0.009(6)
C64 0.077(8) 0.041(6) 0.079(8) -0.003(6) 0.011(6) -0.004(6)
C65 0.103(10) 0.047(7) 0.104(10) 0.009(7) 0.005(8) 0.005(7)
C66 0.116(12) 0.052(8) 0.118(12) -0.019(8) 0.011(10) -0.024(8)
C67 0.086(9) 0.063(8) 0.077(8) 0.000(6) 0.002(7) -0.009(7)
C68 0.069(7) 0.044(6) 0.068(7) -0.014(5) 0.014(6) -0.011(5)
C69 0.25(3) 0.111(15) 0.136(17) 0.014(13) -0.063(18) -0.002(16)
C70 0.72(8) 0.75(8) 0.089(15) -0.12(3) -0.07(3) 0.67(8)
C71 0.139(19) 0.19(2) 0.25(3) -0.04(2) -0.034(19) 0.000(18)

loop_
_atom_type_symbol
_atom_type_description
_atom_type_scat_dispersion_real
_atom_type_scat_dispersion_imag
_atom_type_scat_source
C C 0.0033 0.0016 'International Tables Vol C Tables 4.2.6.8 and 6.1.1.4'
H H 0.0000 0.0000 'International Tables Vol C Tables 4.2.6.8 and 6.1.1.4'
N N 0.0061 0.0033 'International Tables Vol C Tables 4.2.6.8 and 6.1.1.4'
O O 0.0106 0.0060 'International Tables Vol C Tables 4.2.6.8 and 6.1.1.4'
S S 0.1246 0.1234 'International Tables Vol C Tables 4.2.6.8 and 6.1.1.4'
Cu Cu 0.3201 1.2651 'International Tables Vol C Tables 4.2.6.8 and 6.1.1.4'

loop_
_geom_angle_atom_site_label_1
_geom_angle_atom_site_label_2
_geom_angle_atom_site_label_3
_geom_angle
O5 Cu1 O17 171.1(3)
O5 Cu1 N1 91.3(3)
O17 Cu1 N1 89.4(3)
O5 Cu1 O2 87.8(3)
O17 Cu1 O2 89.7(2)
N1 Cu1 O2 168.7(3)
O5 Cu1 O27 96.1(3)
O17 Cu1 O27 92.7(3)
N1 Cu1 O27 93.7(3)
O2 Cu1 O27 97.7(2)
N2 Cu2 O1 174.9(3)
N2 Cu2 O15 87.8(3)
O1 Cu2 O15 90.9(2)
N2 Cu2 O22 95.3(3)
O1 Cu2 O22 89.6(2)
O15 Cu2 O22 121.5(3)
N2 Cu2 O7 92.7(3)
O1 Cu2 O7 83.3(2)
O15 Cu2 O7 115.3(3)
O22 Cu2 O7 122.8(3)
O3 Cu3 O4 171.0(2)
O3 Cu3 O34 83.8(2)
O4 Cu3 O34 91.2(2)
O3 Cu3 O9 99.4(2)
O4 Cu3 O9 86.9(3)
O34 Cu3 O9 169.0(3)
O3 Cu3 O6 83.8(3)
O4 Cu3 O6 103.6(3)
O34 Cu3 O6 88.7(3)
O9 Cu3 O6 81.2(3)
O3 Cu3 O30 90.2(2)
O4 Cu3 O30 82.6(2)
O34 Cu3 O30 93.3(2)
O9 Cu3 O30 97.2(3)
O6 Cu3 O30 173.5(3)
N6 Cu4 O2 174.3(3)
N6 Cu4 O19 90.1(3)
O2 Cu4 O19 88.9(2)
N6 Cu4 O25 94.3(3)
O2 Cu4 O25 90.4(2)
O19 Cu4 O25 134.7(3)
N6 Cu4 O10 90.4(3)
O2 Cu4 O10 85.0(2)
O19 Cu4 O10 117.3(3)
O25 Cu4 O10 107.7(3)
O11 Cu5 N7 89.1(3)
O11 Cu5 O1 89.0(2)
N7 Cu5 O1 170.3(3)
O11 Cu5 O14 171.3(3)
N7 Cu5 O14 90.5(3)
O1 Cu5 O14 89.9(2)
O11 Cu5 O21 97.9(3)
N7 Cu5 O21 94.0(3)
O1 Cu5 O21 95.7(2)
O14 Cu5 O21 90.8(3)
O18 Cu6 O13 84.9(3)
O18 Cu6 O2 90.4(3)
O13 Cu6 O2 169.3(3)
O18 Cu6 O1 174.9(3)
O13 Cu6 O1 90.2(2)
O2 Cu6 O1 94.6(2)
O18 Cu6 O49 89.4(4)
O13 Cu6 O49 83.1(4)
O2 Cu6 O49 106.5(4)
O1 Cu6 O49 88.5(3)
O23 Cu7 O29 170.1(3)
O23 Cu7 N17 91.4(3)
O29 Cu7 N17 88.1(3)
O23 Cu7 O3 92.4(2)
O29 Cu7 O3 92.0(2)
N17 Cu7 O3 156.1(3)
O23 Cu7 O45 78.9(3)
O29 Cu7 O45 92.3(3)
N17 Cu7 O45 114.0(3)
O3 Cu7 O45 89.9(3)
O46 Cu8 O31 86.2(3)
O46 Cu8 N11 90.6(3)
O31 Cu8 N11 174.5(3)
O46 Cu8 O3 176.6(3)
O31 Cu8 O3 90.6(2)
N11 Cu8 O3 92.4(3)
O46 Cu8 O34 104.6(4)
O31 Cu8 O34 88.4(2)
N11 Cu8 O34 96.7(3)
O3 Cu8 O34 76.8(2)
O33 Cu9 N16 174.9(3)
O33 Cu9 O47 85.1(4)
N16 Cu9 O47 92.3(4)
O33 Cu9 O4 91.3(3)
N16 Cu9 O4 90.6(3)
O47 Cu9 O4 170.7(5)
O33 Cu9 O30 88.2(3)
N16 Cu9 O30 96.8(3)
O47 Cu9 O30 108.4(5)
O4 Cu9 O30 79.9(2)
O26 Cu10 O35 170.4(3)
O26 Cu10 N12 94.0(3)
O35 Cu10 N12 88.5(3)
O26 Cu10 O4 90.7(3)
O35 Cu10 O4 91.1(3)
N12 Cu10 O4 154.1(3)
O26 Cu10 O48 82.4(3)
O35 Cu10 O48 88.1(3)
N12 Cu10 O48 111.6(4)
O4 Cu10 O48 94.3(3)
O8 S1 O6 114.1(5)
O8 S1 O5 107.6(4)
O6 S1 O5 107.8(5)
O8 S1 O7 111.4(4)
O6 S1 O7 107.3(4)
O5 S1 O7 108.5(4)
O12 S2 O10 113.6(4)
O12 S2 O11 108.2(4)
O10 S2 O11 109.6(4)
O12 S2 O9 112.4(5)
O10 S2 O9 105.1(4)
O11 S2 O9 107.7(4)
O16 S3 O15 110.8(4)
O16 S3 O14 109.6(4)
O15 S3 O14 109.2(4)
O16 S3 O13 109.8(4)
O15 S3 O13 107.8(4)
O14 S3 O13 109.7(4)
O20 S4 O17 110.2(4)
O20 S4 O18 109.2(4)
O17 S4 O18 108.3(4)
O20 S4 O19 110.3(4)
O17 S4 O19 109.9(5)
O18 S4 O19 109.0(4)
O24 S5 O21 112.1(4)
O24 S5 O23 107.3(4)
O21 S5 O23 110.0(4)
O24 S5 O22 111.2(4)
O21 S5 O22 109.7(4)
O23 S5 O22 106.4(4)
O28 S6 O27 111.1(4)
O28 S6 O26 108.9(4)
O27 S6 O26 110.1(4)
O28 S6 O25 110.7(4)
O27 S6 O25 109.3(4)
O26 S6 O25 106.6(4)
O32 S7 O31 110.3(4)
O32 S7 O30 111.2(5)
O31 S7 O30 110.1(4)
O32 S7 O29 108.7(4)
O31 S7 O29 109.1(4)
O30 S7 O29 107.4(4)
O36 S8 O35 110.0(4)
O36 S8 O33 111.3(4)
O35 S8 O33 108.4(4)
O36 S8 O34 111.2(4)
O35 S8 O34 107.5(4)
O33 S8 O34 108.3(4)
Cu2 O1 Cu6 112.5(3)
Cu2 O1 Cu5 117.7(3)
Cu6 O1 Cu5 108.4(2)
Cu4 O2 Cu6 116.1(3)
Cu4 O2 Cu1 113.0(3)
Cu6 O2 Cu1 110.2(3)
Cu3 O3 Cu7 128.0(3)
Cu3 O3 Cu8 102.3(2)
Cu7 O3 Cu8 104.8(3)
Cu10 O4 Cu3 128.3(3)
Cu10 O4 Cu9 102.0(3)
Cu3 O4 Cu9 103.7(3)
S1 O5 Cu1 128.3(4)
S1 O6 Cu3 146.9(5)
S1 O7 Cu2 115.4(4)
S2 O9 Cu3 145.4(4)
S2 O10 Cu4 128.8(4)
S2 O11 Cu5 131.4(4)
S3 O13 Cu6 126.7(4)
S3 O14 Cu5 125.5(4)
S3 O15 Cu2 123.2(4)
S4 O17 Cu1 124.4(4)
S4 O18 Cu6 125.6(4)
S4 O19 Cu4 124.5(4)
S5 O21 Cu5 133.2(4)
S5 O22 Cu2 123.8(4)
S5 O23 Cu7 131.1(4)
S6 O25 Cu4 122.0(4)
S6 O26 Cu10 126.9(4)
S6 O27 Cu1 134.0(4)
S7 O29 Cu7 126.0(4)
S7 O30 Cu3 118.2(4)
S7 O30 Cu9 136.1(4)
Cu3 O30 Cu9 87.9(2)
S7 O31 Cu8 128.4(4)
S8 O33 Cu9 126.8(4)
S8 O34 Cu3 123.1(4)
S8 O34 Cu8 130.4(4)
Cu3 O34 Cu8 92.3(2)
S8 O35 Cu10 125.4(4)
C69 O45 Cu7 132.3(9)
Cu8 O46 H46 109.5
Cu9 O47 H47 109.5
Cu10 O48 H48 109.5
Cu6 O49 H49 109.5
C70 O50 H50A 109.5
C71 O58 H58 109.5
C1 N1 C5 117.5(8)
C1 N1 Cu1 122.6(6)
C5 N1 Cu1 119.9(6)
C10 N2 C6 118.6(7)
C10 N2 Cu2 118.6(6)
C6 N2 Cu2 122.4(6)
C11 N3 C4 130.1(8)
C11 N3 H3A 115.0
C4 N3 H3A 115.0
C12 N4 C9 128.2(8)
C12 N4 H4A 115.9
C9 N4 H4A 115.9
C13 N5 C17 117.1(8)
C18 N6 C22 118.3(8)
C18 N6 Cu4 123.4(7)
C22 N6 Cu4 118.2(6)
C27 N7 C23 117.2(8)
C27 N7 Cu5 119.7(6)
C23 N7 Cu5 123.2(7)
C28 N8 C21 129.8(9)
C28 N8 H8B 115.1
C21 N8 H8B 115.1
C29 N9 C26 129.8(8)
C29 N9 H9A 115.1
C26 N9 H9A 115.1
C30 N10 C34 120.2(8)
C35 N11 C39 119.8(8)
C35 N11 Cu8 118.3(7)
C39 N11 Cu8 121.9(6)
C44 N12 C40 119.4(10)
C44 N12 Cu10 114.3(7)
C40 N12 Cu10 126.2(8)
C45 N13 C38 126.2(9)
C45 N13 H13A 116.9
C38 N13 H13A 116.9
C46 N14 C43 128.9(10)
C46 N14 H14A 115.5
C43 N14 H14A 115.5
C47 N15 C51 117.6(9)
C56 N16 C52 118.7(9)
C56 N16 Cu9 121.2(7)
C52 N16 Cu9 119.9(7)
C61 N17 C57 118.4(8)
C61 N17 Cu7 113.8(6)
C57 N17 Cu7 127.6(7)
C63 N18 C60 129.5(9)
C63 N18 H18A 115.3
C60 N18 H18A 115.3
C62 N19 C55 125.1(9)
C62 N19 H19A 117.4
C55 N19 H19A 117.4
C68 N20 C64 118.4(9)
N1 C1 C2 122.8(9)
N1 C1 H1 118.6
C2 C1 H1 118.6
C1 C2 C3 120.1(9)
C1 C2 H2 119.9
C3 C2 H2 119.9
C4 C3 C2 117.9(9)
C4 C3 H3 121.0
C2 C3 H3 121.0
C5 C4 C3 118.2(8)
C5 C4 N3 117.2(8)
C3 C4 N3 124.6(8)
N1 C5 C4 123.4(8)
N1 C5 H5 118.3
C4 C5 H5 118.3
N2 C6 C7 121.7(9)
N2 C6 H6 119.1
C7 C6 H6 119.1
C6 C7 C8 120.1(9)
C6 C7 H7 119.9
C8 C7 H7 119.9
C9 C8 C7 117.4(8)
C9 C8 H8 121.3
C7 C8 H8 121.3
C8 C9 C10 119.5(8)
C8 C9 N4 126.0(8)
C10 C9 N4 114.5(8)
N2 C10 C9 122.7(8)
N2 C10 H10 118.7
C9 C10 H10 118.7
O37 C11 N3 124.3(9)
O37 C11 C13 122.1(8)
N3 C11 C13 113.6(9)
O38 C12 N4 124.3(9)
O38 C12 C17 122.7(8)
N4 C12 C17 113.0(8)
N5 C13 C14 123.7(9)
N5 C13 C11 116.1(8)
C14 C13 C11 119.9(9)
C15 C14 C13 118.7(10)
C15 C14 H14 120.7
C13 C14 H14 120.7
C14 C15 C16 119.5(9)
C14 C15 H15 120.2
C16 C15 H15 120.2
C17 C16 C15 117.9(10)
C17 C16 H16 121.0
C15 C16 H16 121.0
N5 C17 C16 123.0(9)
N5 C17 C12 116.8(8)
C16 C17 C12 120.0(9)
N6 C18 C19 122.2(10)
N6 C18 H18 118.9
C19 C18 H18 118.9
C18 C19 C20 120.8(10)
C18 C19 H19 119.6
C20 C19 H19 119.6
C19 C20 C21 117.2(9)
C19 C20 H20 121.4
C21 C20 H20 121.4
C22 C21 N8 117.3(9)
C22 C21 C20 117.4(9)
N8 C21 C20 125.3(9)
N6 C22 C21 124.2(9)
N6 C22 H22 117.9
C21 C22 H22 117.9
N7 C23 C24 121.8(10)
N7 C23 H23 119.1
C24 C23 H23 119.1
C23 C24 C25 122.2(10)
C23 C24 H24 118.9
C25 C24 H24 118.9
C24 C25 C26 117.1(10)
C24 C25 H25 121.5
C26 C25 H25 121.5
C25 C26 N9 125.0(9)
C25 C26 C27 118.0(9)
N9 C26 C27 117.0(8)
N7 C27 C26 123.7(8)
N7 C27 H27 118.2
C26 C27 H27 118.2
O39 C28 N8 124.6(10)
O39 C28 C30 122.6(9)
N8 C28 C30 112.8(10)
O40 C29 N9 123.2(10)
O40 C29 C34 122.1(9)
N9 C29 C34 114.7(9)
N10 C30 C31 122.4(10)
N10 C30 C28 117.9(9)
C31 C30 C28 119.7(10)
C32 C31 C30 115.9(11)
C32 C31 H31 122.1
C30 C31 H31 122.1
C33 C32 C31 122.0(11)
C33 C32 H32 119.0
C31 C32 H32 119.0
C32 C33 C34 119.1(11)
C32 C33 H33 120.5
C34 C33 H33 120.5
N10 C34 C33 120.4(10)
N10 C34 C29 118.1(8)
C33 C34 C29 121.4(10)
N11 C35 C36 121.3(10)
N11 C35 H35 119.4
C36 C35 H35 119.4
C37 C36 C35 119.2(10)
C37 C36 H36 120.4
C35 C36 H36 120.4
C38 C37 C36 119.2(10)
C38 C37 H37 120.4
C36 C37 H37 120.4
C37 C38 C39 119.1(9)
C37 C38 N13 122.8(9)
C39 C38 N13 118.1(9)
N11 C39 C38 121.5(9)
N11 C39 H39 119.3
C38 C39 H39 119.3
N12 C40 C41 120.0(12)
N12 C40 H40 120.0
C41 C40 H40 120.0
C40 C41 C42 121.8(12)
C40 C41 H41 119.1
C42 C41 H41 119.1
C43 C42 C41 116.2(11)
C43 C42 H42 121.9
C41 C42 H42 121.9
C42 C43 C44 119.7(11)
C42 C43 N14 125.3(10)
C44 C43 N14 115.0(9)
N12 C44 C43 123.0(10)
N12 C44 H44 118.5
C43 C44 H44 118.5
O42 C45 N13 123.8(11)
O42 C45 C47 121.2(9)
N13 C45 C47 114.9(10)
O41 C46 N14 123.6(12)
O41 C46 C51 122.9(11)
N14 C46 C51 113.4(10)
N15 C47 C48 123.2(10)
N15 C47 C45 119.1(9)
C48 C47 C45 117.6(11)
C47 C48 C49 117.9(11)
C47 C48 H48A 121.1
C49 C48 H48A 121.1
C48 C49 C50 120.4(10)
C48 C49 H49A 119.8
C50 C49 H49A 119.8
C51 C50 C49 116.2(11)
C51 C50 H50 121.9
C49 C50 H50 121.9
N15 C51 C50 124.7(12)
N15 C51 C46 117.1(9)
C50 C51 C46 118.3(11)
C53 C52 N16 121.6(11)
C53 C52 H52 119.2
N16 C52 H52 119.2
C52 C53 C54 121.4(12)
C52 C53 H53 119.3
C54 C53 H53 119.3
C53 C54 C55 118.9(11)
C53 C54 H54 120.6
C55 C54 H54 120.6
C54 C55 C56 117.2(11)
C54 C55 N19 125.1(11)
C56 C55 N19 117.7(9)
N16 C56 C55 122.0(10)
N16 C56 H56 119.0
C55 C56 H56 119.0
N17 C57 C58 120.9(10)
N17 C57 H57 119.5
C58 C57 H57 119.5
C59 C58 C57 121.3(10)
C59 C58 H58A 119.4
C57 C58 H58A 119.4
C60 C59 C58 117.4(10)
C60 C59 H59 121.3
C58 C59 H59 121.3
C59 C60 C61 118.2(10)
C59 C60 N18 126.2(10)
C61 C60 N18 115.5(9)
N17 C61 C60 123.7(9)
N17 C61 H61 118.1
C60 C61 H61 118.2
O44 C62 N19 124.2(11)
O44 C62 C64 120.8(10)
N19 C62 C64 115.0(10)
O43 C63 N18 125.2(11)
O43 C63 C68 122.8(10)
N18 C63 C68 112.1(9)
N20 C64 C65 121.7(11)
N20 C64 C62 120.0(9)
C65 C64 C62 118.4(11)
C66 C65 C64 117.6(12)
C66 C65 H65 121.2
C64 C65 H65 121.2
C67 C66 C65 119.8(12)
C67 C66 H66 120.1
C65 C66 H66 120.1
C66 C67 C68 118.6(12)
C66 C67 H67 120.7
C68 C67 H67 120.7
N20 C68 C67 123.8(11)
N20 C68 C63 117.7(9)
C67 C68 C63 118.4(10)
O45 C69 H69A 109.5
O45 C69 H69B 109.5
H69A C69 H69B 109.5
O45 C69 H69C 109.5
H69A C69 H69C 109.5
H69B C69 H69C 109.5
O50 C70 H70A 111.9
O50 C70 H70B 111.9
H70A C70 H70B 106.9
O50 C70 H70C 111.9
H70A C70 H70C 106.9
H70B C70 H70C 106.9
O58 C71 H71A 109.5
O58 C71 H71B 109.5
H71A C71 H71B 109.5
O58 C71 H71C 109.5
H71A C71 H71C 109.5
H71B C71 H71C 109.5

loop_
_geom_bond_atom_site_label_1
_geom_bond_atom_site_label_2
_geom_bond_distance
Cu1 O5 1.950(7)
Cu1 O17 1.970(7)
Cu1 N1 1.989(8)
Cu1 O2 2.019(6)
Cu1 O27 2.155(7)
Cu2 N2 1.978(7)
Cu2 O1 1.980(5)
Cu2 O15 2.015(6)
Cu2 O22 2.032(6)
Cu2 O7 2.194(7)
Cu3 O3 2.000(6)
Cu3 O4 2.002(6)
Cu3 O34 2.028(6)
Cu3 O9 2.053(6)
Cu3 O6 2.225(7)
Cu3 O30 2.231(7)
Cu4 N6 1.978(7)
Cu4 O2 1.981(5)
Cu4 O19 1.990(7)
Cu4 O25 2.020(6)
Cu4 O10 2.188(6)
Cu5 O11 1.983(6)
Cu5 N7 1.984(7)
Cu5 O1 1.989(5)
Cu5 O14 1.991(6)
Cu5 O21 2.199(6)
Cu6 O18 1.923(6)
Cu6 O13 1.941(6)
Cu6 O2 1.983(5)
Cu6 O1 1.982(5)
Cu6 O49 2.382(11)
Cu7 O23 1.930(6)
Cu7 O29 1.935(6)
Cu7 N17 1.978(7)
Cu7 O3 2.004(5)
Cu7 O45 2.355(8)
Cu8 O46 1.967(8)
Cu8 O31 1.983(6)
Cu8 N11 2.007(7)
Cu8 O3 2.016(6)
Cu8 O34 2.301(6)
Cu9 O33 1.955(7)
Cu9 N16 1.992(8)
Cu9 O47 2.010(9)
Cu9 O4 2.018(6)
Cu9 O30 2.324(7)
Cu10 O26 1.931(7)
Cu10 O35 1.946(7)
Cu10 N12 1.989(8)
Cu10 O4 1.996(6)
Cu10 O48 2.332(8)
S1 O8 1.440(7)
S1 O6 1.455(7)
S1 O5 1.471(6)
S1 O7 1.480(7)
S2 O12 1.442(7)
S2 O10 1.449(7)
S2 O11 1.480(6)
S2 O9 1.490(6)
S3 O16 1.452(7)
S3 O15 1.468(7)
S3 O14 1.478(7)
S3 O13 1.479(7)
S4 O20 1.448(7)
S4 O17 1.467(7)
S4 O18 1.490(7)
S4 O19 1.498(7)
S5 O24 1.439(6)
S5 O21 1.440(7)
S5 O23 1.493(7)
S5 O22 1.506(6)
S6 O28 1.449(6)
S6 O27 1.453(7)
S6 O26 1.485(7)
S6 O25 1.501(6)
S7 O32 1.433(7)
S7 O31 1.466(7)
S7 O30 1.472(7)
S7 O29 1.497(7)
S8 O36 1.423(7)
S8 O35 1.488(7)
S8 O33 1.490(7)
S8 O34 1.506(6)
O37 C11 1.225(11)
O38 C12 1.210(10)
O39 C28 1.226(13)
O40 C29 1.239(11)
O41 C46 1.220(12)
O42 C45 1.205(12)
O43 C63 1.212(12)
O44 C62 1.210(12)
O45 C69 1.44(2)
O46 H46 0.8200
O47 H47 0.8201
O48 H48 0.8200
O49 H49 0.8200
O50 C70 1.448(10)
O50 H50A 0.8200
O58 C71 1.54(2)
O58 H58 0.8200
N1 C1 1.335(11)
N1 C5 1.339(11)
N2 C10 1.327(10)
N2 C6 1.333(11)
N3 C11 1.355(11)
N3 C4 1.388(11)
N3 H3A 0.8600
N4 C12 1.352(11)
N4 C9 1.407(11)
N4 H4A 0.8600
N5 C13 1.316(11)
N5 C17 1.345(11)
N6 C18 1.321(12)
N6 C22 1.323(11)
N7 C27 1.325(11)
N7 C23 1.333(12)
N8 C28 1.346(12)
N8 C21 1.379(12)
N8 H8B 0.8600
N9 C29 1.351(11)
N9 C26 1.390(11)
N9 H9A 0.8600
N10 C30 1.315(12)
N10 C34 1.346(12)
N11 C35 1.328(12)
N11 C39 1.331(11)
N12 C44 1.296(12)
N12 C40 1.329(13)
N13 C45 1.381(12)
N13 C38 1.420(12)
N13 H13A 0.8600
N14 C46 1.363(13)
N14 C43 1.421(13)
N14 H14A 0.8600
N15 C47 1.325(12)
N15 C51 1.346(12)
N16 C56 1.318(12)
N16 C52 1.345(13)
N17 C61 1.324(11)
N17 C57 1.330(12)
N18 C63 1.351(12)
N18 C60 1.397(12)
N18 H18A 0.8600
N19 C62 1.348(13)
N19 C55 1.421(13)
N19 H19A 0.8600
N20 C68 1.309(12)
N20 C64 1.317(13)
C1 C2 1.359(13)
C1 H1 0.9300
C2 C3 1.385(13)
C2 H2 0.9300
C3 C4 1.388(12)
C3 H3 0.9300
C4 C5 1.384(12)
C5 H5 0.9300
C6 C7 1.365(13)
C6 H6 0.9300
C7 C8 1.396(13)
C7 H7 0.9300
C8 C9 1.362(11)
C8 H8 0.9300
C9 C10 1.380(11)
C10 H10 0.9300
C11 C13 1.509(13)
C12 C17 1.511(13)
C13 C14 1.403(12)
C14 C15 1.339(13)
C14 H14 0.9300
C15 C16 1.398(14)
C15 H15 0.9300
C16 C17 1.388(12)
C16 H16 0.9300
C18 C19 1.356(14)
C18 H18 0.9300
C19 C20 1.392(14)
C19 H19 0.9300
C20 C21 1.399(13)
C20 H20 0.9300
C21 C22 1.380(12)
C22 H22 0.9300
C23 C24 1.351(15)
C23 H23 0.9300
C24 C25 1.362(15)
C24 H24 0.9300
C25 C26 1.375(14)
C25 H25 0.9300
C26 C27 1.398(12)
C27 H27 0.9300
C28 C30 1.500(15)
C29 C34 1.459(14)
C30 C31 1.415(14)
C31 C32 1.372(16)
C31 H31 0.9300
C32 C33 1.348(16)
C32 H32 0.9300
C33 C34 1.383(13)
C33 H33 0.9300
C35 C36 1.380(14)
C35 H35 0.9300
C36 C37 1.372(15)
C36 H36 0.9300
C37 C38 1.369(13)
C37 H37 0.9300
C38 C39 1.377(12)
C39 H39 0.9300
C40 C41 1.374(16)
C40 H40 0.9300
C41 C42 1.377(16)
C41 H41 0.9300
C42 C43 1.359(14)
C42 H42 0.9300
C43 C44 1.381(13)
C44 H44 0.9300
C45 C47 1.502(15)
C46 C51 1.502(15)
C47 C48 1.379(13)
C48 C49 1.381(15)
C48 H48A 0.9300
C49 C50 1.402(16)
C49 H49A 0.9300
C50 C51 1.364(14)
C50 H50 0.9300
C52 C53 1.326(16)
C52 H52 0.9300
C53 C54 1.360(16)
C53 H53 0.9300
C54 C55 1.370(14)
C54 H54 0.9300
C55 C56 1.415(14)
C56 H56 0.9300
C57 C58 1.377(15)
C57 H57 0.9300
C58 C59 1.379(15)
C58 H58A 0.9300
C59 C60 1.373(14)
C59 H59 0.9300
C60 C61 1.390(13)
C61 H61 0.9300
C62 C64 1.523(16)
C63 C68 1.507(15)
C64 C65 1.395(15)
C65 C66 1.390(17)
C65 H65 0.9300
C66 C67 1.324(17)
C66 H66 0.9300
C67 C68 1.369(14)
C67 H67 0.9300
C69 H69A 0.9600
C69 H69B 0.9600
C69 H69C 0.9600
C70 H70A 0.9832
C70 H70B 0.9832
C70 H70C 0.9831
C71 H71A 0.9600
C71 H71B 0.9600
C71 H71C 0.9600

loop_
_geom_hbond_atom_site_label_D
_geom_hbond_atom_site_label_H
_geom_hbond_atom_site_label_A
_geom_hbond_distance_DH
_geom_hbond_distance_HA
_geom_hbond_distance_DA
_geom_hbond_angle_DHA
_geom_hbond_site_symmetry_A
O46 H46 O58 0.82 1.91 2.720(14) 168.5 1_455

loop_
_geom_torsion_atom_site_label_1
_geom_torsion_atom_site_label_2
_geom_torsion_atom_site_label_3
_geom_torsion_atom_site_label_4
_geom_torsion
N2 Cu2 O1 Cu6 -8(3)
O15 Cu2 O1 Cu6 67.7(3)
O22 Cu2 O1 Cu6 -170.8(3)
O7 Cu2 O1 Cu6 -47.7(3)
N2 Cu2 O1 Cu5 -135(3)
O15 Cu2 O1 Cu5 -59.3(3)
O22 Cu2 O1 Cu5 62.2(3)
O7 Cu2 O1 Cu5 -174.7(3)
O18 Cu6 O1 Cu2 -79(3)
O13 Cu6 O1 Cu2 -60.4(3)
O2 Cu6 O1 Cu2 110.1(3)
O49 Cu6 O1 Cu2 -143.5(4)
O18 Cu6 O1 Cu5 53(3)
O13 Cu6 O1 Cu5 71.4(3)
O2 Cu6 O1 Cu5 -118.1(3)
O49 Cu6 O1 Cu5 -11.7(4)
O11 Cu5 O1 Cu2 -127.0(3)
N7 Cu5 O1 Cu2 154.2(15)
O14 Cu5 O1 Cu2 61.6(3)
O21 Cu5 O1 Cu2 -29.2(3)
O11 Cu5 O1 Cu6 104.0(3)
N7 Cu5 O1 Cu6 25.3(17)
O14 Cu5 O1 Cu6 -67.4(3)
O21 Cu5 O1 Cu6 -158.2(3)
N6 Cu4 O2 Cu6 -22(3)
O19 Cu4 O2 Cu6 58.1(4)
O25 Cu4 O2 Cu6 -167.2(3)
O10 Cu4 O2 Cu6 -59.4(3)
N6 Cu4 O2 Cu1 -151(3)
O19 Cu4 O2 Cu1 -70.6(3)
O25 Cu4 O2 Cu1 64.2(3)
O10 Cu4 O2 Cu1 171.9(3)
O18 Cu6 O2 Cu4 -68.5(3)
O13 Cu6 O2 Cu4 -132.4(13)
O1 Cu6 O2 Cu4 110.7(3)
O49 Cu6 O2 Cu4 20.9(4)
O18 Cu6 O2 Cu1 61.5(3)
O13 Cu6 O2 Cu1 -2.4(15)
O1 Cu6 O2 Cu1 -119.3(3)
O49 Cu6 O2 Cu1 150.9(4)
O5 Cu1 O2 Cu4 -127.3(3)
O17 Cu1 O2 Cu4 61.2(3)
N1 Cu1 O2 Cu4 146.7(12)
O27 Cu1 O2 Cu4 -31.4(3)
O5 Cu1 O2 Cu6 101.0(3)
O17 Cu1 O2 Cu6 -70.5(3)
N1 Cu1 O2 Cu6 15.1(15)
O27 Cu1 O2 Cu6 -163.1(3)
O4 Cu3 O3 Cu7 -81.9(15)
O34 Cu3 O3 Cu7 -138.6(4)
O9 Cu3 O3 Cu7 52.0(4)
O6 Cu3 O3 Cu7 132.0(4)
O30 Cu3 O3 Cu7 -45.3(4)
O4 Cu3 O3 Cu8 38.2(16)
O34 Cu3 O3 Cu8 -18.5(2)
O9 Cu3 O3 Cu8 172.2(3)
O6 Cu3 O3 Cu8 -107.8(3)
O30 Cu3 O3 Cu8 74.8(3)
O23 Cu7 O3 Cu3 -144.1(4)
O29 Cu7 O3 Cu3 44.8(4)
N17 Cu7 O3 Cu3 -45.0(8)
O45 Cu7 O3 Cu3 137.1(4)
O23 Cu7 O3 Cu8 96.8(3)
O29 Cu7 O3 Cu8 -74.3(3)
N17 Cu7 O3 Cu8 -164.1(6)
O45 Cu7 O3 Cu8 18.0(3)
O46 Cu8 O3 Cu3 -97(6)
O31 Cu8 O3 Cu3 -71.7(3)
N11 Cu8 O3 Cu3 112.9(3)
O34 Cu8 O3 Cu3 16.6(2)
O46 Cu8 O3 Cu7 38(6)
O31 Cu8 O3 Cu7 63.5(3)
N11 Cu8 O3 Cu7 -111.9(3)
O34 Cu8 O3 Cu7 151.7(3)
O26 Cu10 O4 Cu3 -147.2(4)
O35 Cu10 O4 Cu3 42.1(4)
N12 Cu10 O4 Cu3 -46.7(9)
O48 Cu10 O4 Cu3 130.3(4)
O26 Cu10 O4 Cu9 94.3(3)
O35 Cu10 O4 Cu9 -76.3(3)
N12 Cu10 O4 Cu9 -165.2(6)
O48 Cu10 O4 Cu9 11.9(3)
O3 Cu3 O4 Cu10 -100.9(14)
O34 Cu3 O4 Cu10 -44.7(4)
O9 Cu3 O4 Cu10 124.5(4)
O6 Cu3 O4 Cu10 44.3(4)
O30 Cu3 O4 Cu10 -137.8(4)
O3 Cu3 O4 Cu9 16.9(16)
O34 Cu3 O4 Cu9 73.0(3)
O9 Cu3 O4 Cu9 -117.8(3)
O6 Cu3 O4 Cu9 162.0(3)
O30 Cu3 O4 Cu9 -20.1(3)
O33 Cu9 O4 Cu10 66.2(3)
N16 Cu9 O4 Cu10 -109.1(3)
O47 Cu9 O4 Cu10 -1(2)
O30 Cu9 O4 Cu10 154.1(3)
O33 Cu9 O4 Cu3 -68.5(3)
N16 Cu9 O4 Cu3 116.2(3)
O47 Cu9 O4 Cu3 -135(2)
O30 Cu9 O4 Cu3 19.4(2)
O8 S1 O5 Cu1 -134.8(6)
O6 S1 O5 Cu1 101.7(6)
O7 S1 O5 Cu1 -14.2(7)
O17 Cu1 O5 S1 15(2)
N1 Cu1 O5 S1 109.1(6)
O2 Cu1 O5 S1 -59.6(6)
O27 Cu1 O5 S1 -157.1(6)
O8 S1 O6 Cu3 -87.5(10)
O5 S1 O6 Cu3 31.9(10)
O7 S1 O6 Cu3 148.6(8)
O3 Cu3 O6 S1 157.1(9)
O4 Cu3 O6 S1 -17.7(10)
O34 Cu3 O6 S1 73.2(9)
O9 Cu3 O6 S1 -102.3(9)
O30 Cu3 O6 S1 -179(100)
O8 S1 O7 Cu2 -97.5(5)
O6 S1 O7 Cu2 28.1(6)
O5 S1 O7 Cu2 144.3(4)
N2 Cu2 O7 S1 98.2(4)
O1 Cu2 O7 S1 -85.0(4)
O15 Cu2 O7 S1 -172.9(4)
O22 Cu2 O7 S1 0.1(5)
O12 S2 O9 Cu3 -46.8(9)
O10 S2 O9 Cu3 -170.8(7)
O11 S2 O9 Cu3 72.4(8)
O3 Cu3 O9 S2 -52.9(8)
O4 Cu3 O9 S2 120.6(8)
O34 Cu3 O9 S2 -159.2(10)
O6 Cu3 O9 S2 -135.1(8)
O30 Cu3 O9 S2 38.5(8)
O12 S2 O10 Cu4 -99.8(6)
O11 S2 O10 Cu4 139.0(5)
O9 S2 O10 Cu4 23.5(6)
N6 Cu4 O10 S2 115.8(6)
O2 Cu4 O10 S2 -67.6(6)
O19 Cu4 O10 S2 -153.8(5)
O25 Cu4 O10 S2 21.2(6)
O12 S2 O11 Cu5 -158.4(5)
O10 S2 O11 Cu5 -34.1(7)
O9 S2 O11 Cu5 79.8(6)
N7 Cu5 O11 S2 122.7(6)
O1 Cu5 O11 S2 -47.8(6)
O14 Cu5 O11 S2 35(2)
O21 Cu5 O11 S2 -143.4(5)
O16 S3 O13 Cu6 -171.0(5)
O15 S3 O13 Cu6 68.2(6)
O14 S3 O13 Cu6 -50.6(6)
O18 Cu6 O13 S3 168.3(6)
O2 Cu6 O13 S3 -127.3(12)
O1 Cu6 O13 S3 -10.1(5)
O49 Cu6 O13 S3 78.3(6)
O16 S3 O14 Cu5 176.4(5)
O15 S3 O14 Cu5 -62.1(6)
O13 S3 O14 Cu5 55.8(6)
O11 Cu5 O14 S3 -80.9(19)
N7 Cu5 O14 S3 -168.6(5)
O1 Cu5 O14 S3 1.8(5)
O21 Cu5 O14 S3 97.5(5)
O16 S3 O15 Cu2 -174.0(5)
O14 S3 O15 Cu2 65.3(6)
O13 S3 O15 Cu2 -53.8(6)
N2 Cu2 O15 S3 167.4(6)
O1 Cu2 O15 S3 -7.6(6)
O22 Cu2 O15 S3 -97.7(6)
O7 Cu2 O15 S3 75.4(6)
O20 S4 O17 Cu1 170.8(5)
O18 S4 O17 Cu1 51.4(7)
O19 S4 O17 Cu1 -67.5(6)
O5 Cu1 O17 S4 -63(2)
N1 Cu1 O17 S4 -157.2(6)
O2 Cu1 O17 S4 11.4(6)
O27 Cu1 O17 S4 109.1(6)
O20 S4 O18 Cu6 172.5(5)
O17 S4 O18 Cu6 -67.4(6)
O19 S4 O18 Cu6 52.0(6)
O13 Cu6 O18 S4 179.5(6)
O2 Cu6 O18 S4 9.1(6)
O1 Cu6 O18 S4 -162(3)
O49 Cu6 O18 S4 -97.4(6)
O20 S4 O19 Cu4 172.5(5)
O17 S4 O19 Cu4 50.8(7)
O18 S4 O19 Cu4 -67.7(7)
N6 Cu4 O19 S4 -172.8(6)
O2 Cu4 O19 S4 12.9(6)
O25 Cu4 O19 S4 -76.7(7)
O10 Cu4 O19 S4 96.7(6)
O24 S5 O21 Cu5 144.1(6)
O23 S5 O21 Cu5 -96.6(7)
O22 S5 O21 Cu5 20.1(8)
O11 Cu5 O21 S5 65.7(7)
N7 Cu5 O21 S5 155.4(7)
O1 Cu5 O21 S5 -24.1(7)
O14 Cu5 O21 S5 -114.1(7)
O24 S5 O22 Cu2 -84.4(5)
O21 S5 O22 Cu2 40.1(5)
O23 S5 O22 Cu2 159.0(4)
N2 Cu2 O22 S5 102.8(4)
O1 Cu2 O22 S5 -78.7(4)
O15 Cu2 O22 S5 12.1(5)
O7 Cu2 O22 S5 -160.5(4)
O24 S5 O23 Cu7 -172.9(5)
O21 S5 O23 Cu7 65.0(6)
O22 S5 O23 Cu7 -53.7(6)
O29 Cu7 O23 S5 172.9(13)
N17 Cu7 O23 S5 -100.1(6)
O3 Cu7 O23 S5 56.3(6)
O45 Cu7 O23 S5 145.7(6)
O28 S6 O25 Cu4 -78.9(5)
O27 S6 O25 Cu4 43.9(5)
O26 S6 O25 Cu4 162.8(4)
N6 Cu4 O25 S6 100.5(4)
O2 Cu4 O25 S6 -82.8(4)
O19 Cu4 O25 S6 6.2(6)
O10 Cu4 O25 S6 -167.7(4)
O28 S6 O26 Cu10 176.9(5)
O27 S6 O26 Cu10 54.8(6)
O25 S6 O26 Cu10 -63.6(6)
O35 Cu10 O26 S6 167.1(14)
N12 Cu10 O26 S6 -88.3(5)
O4 Cu10 O26 S6 66.2(5)
O48 Cu10 O26 S6 160.4(6)
O28 S6 O27 Cu1 136.4(6)
O26 S6 O27 Cu1 -102.9(7)
O25 S6 O27 Cu1 13.9(8)
O5 Cu1 O27 S6 70.4(7)
O17 Cu1 O27 S6 -108.3(7)
N1 Cu1 O27 S6 162.2(7)
O2 Cu1 O27 S6 -18.2(7)
O32 S7 O29 Cu7 160.7(5)
O31 S7 O29 Cu7 40.4(6)
O30 S7 O29 Cu7 -79.0(6)
O23 Cu7 O29 S7 -95.5(16)
N17 Cu7 O29 S7 177.1(5)
O3 Cu7 O29 S7 21.1(5)
O45 Cu7 O29 S7 -68.9(5)
O32 S7 O30 Cu3 -171.5(4)
O31 S7 O30 Cu3 -48.9(5)
O29 S7 O30 Cu3 69.8(5)
O32 S7 O30 Cu9 -51.7(7)
O31 S7 O30 Cu9 70.9(6)
O29 S7 O30 Cu9 -170.4(5)
O3 Cu3 O30 S7 -14.8(4)
O4 Cu3 O30 S7 159.8(4)
O34 Cu3 O30 S7 69.0(4)
O9 Cu3 O30 S7 -114.3(4)
O6 Cu3 O30 S7 -38(3)
O3 Cu3 O30 Cu9 -157.7(2)
O4 Cu3 O30 Cu9 16.9(2)
O34 Cu3 O30 Cu9 -73.9(2)
O9 Cu3 O30 Cu9 102.7(2)
O6 Cu3 O30 Cu9 179(49)
O33 Cu9 O30 S7 -55.2(6)
N16 Cu9 O30 S7 123.7(6)
O47 Cu9 O30 S7 28.9(7)
O4 Cu9 O30 S7 -146.9(6)
O33 Cu9 O30 Cu3 74.8(2)
N16 Cu9 O30 Cu3 -106.3(3)
O47 Cu9 O30 Cu3 159.0(3)
O4 Cu9 O30 Cu3 -16.8(2)
O32 S7 O31 Cu8 -176.3(5)
O30 S7 O31 Cu8 60.6(6)
O29 S7 O31 Cu8 -57.0(6)
O46 Cu8 O31 S7 -178.5(6)
N11 Cu8 O31 S7 126(3)
O3 Cu8 O31 S7 3.0(5)
O34 Cu8 O31 S7 -73.8(5)
O36 S8 O33 Cu9 -178.8(5)
O35 S8 O33 Cu9 -57.6(6)
O34 S8 O33 Cu9 58.8(6)
N16 Cu9 O33 S8 114(3)
O47 Cu9 O33 S8 172.8(7)
O4 Cu9 O33 S8 1.3(5)
O30 Cu9 O33 S8 -78.5(5)
O36 S8 O34 Cu3 -171.9(4)
O35 S8 O34 Cu3 67.6(5)
O33 S8 O34 Cu3 -49.4(5)
O36 S8 O34 Cu8 -43.7(6)
O35 S8 O34 Cu8 -164.2(4)
O33 S8 O34 Cu8 78.8(5)
O3 Cu3 O34 S8 159.0(5)
O4 Cu3 O34 S8 -13.5(4)
O9 Cu3 O34 S8 -93.3(14)
O6 Cu3 O34 S8 -117.1(5)
O30 Cu3 O34 S8 69.1(4)
O3 Cu3 O34 Cu8 15.7(2)
O4 Cu3 O34 Cu8 -156.8(2)
O9 Cu3 O34 Cu8 123.5(13)
O6 Cu3 O34 Cu8 99.6(3)
O30 Cu3 O34 Cu8 -74.1(2)
O46 Cu8 O34 S8 22.0(5)
O31 Cu8 O34 S8 -63.7(5)
N11 Cu8 O34 S8 114.4(5)
O3 Cu8 O34 S8 -154.7(5)
O46 Cu8 O34 Cu3 160.8(3)
O31 Cu8 O34 Cu3 75.1(3)
N11 Cu8 O34 Cu3 -106.8(3)
O3 Cu8 O34 Cu3 -15.9(2)
O36 S8 O35 Cu10 163.8(5)
O33 S8 O35 Cu10 41.9(6)
O34 S8 O35 Cu10 -75.0(6)
O26 Cu10 O35 S8 -79.0(18)
N12 Cu10 O35 S8 175.9(6)
O4 Cu10 O35 S8 21.8(5)
O48 Cu10 O35 S8 -72.4(6)
O23 Cu7 O45 C69 137.4(13)
O29 Cu7 O45 C69 -38.1(13)
N17 Cu7 O45 C69 50.8(14)
O3 Cu7 O45 C69 -130.1(13)
O5 Cu1 N1 C1 125.4(7)
O17 Cu1 N1 C1 -63.4(8)
O2 Cu1 N1 C1 -149.0(12)
O27 Cu1 N1 C1 29.2(8)
O5 Cu1 N1 C5 -57.0(7)
O17 Cu1 N1 C5 114.1(7)
O2 Cu1 N1 C5 28.6(18)
O27 Cu1 N1 C5 -153.3(7)
O1 Cu2 N2 C10 -20(3)
O15 Cu2 N2 C10 -96.0(7)
O22 Cu2 N2 C10 142.6(6)
O7 Cu2 N2 C10 19.3(7)
O1 Cu2 N2 C6 152(3)
O15 Cu2 N2 C6 76.1(7)
O22 Cu2 N2 C6 -45.3(7)
O7 Cu2 N2 C6 -168.6(7)
O2 Cu4 N6 C18 167(3)
O19 Cu4 N6 C18 87.1(9)
O25 Cu4 N6 C18 -47.8(9)
O10 Cu4 N6 C18 -155.6(9)
O2 Cu4 N6 C22 -8(3)
O19 Cu4 N6 C22 -88.0(8)
O25 Cu4 N6 C22 137.1(7)
O10 Cu4 N6 C22 29.3(8)
O11 Cu5 N7 C27 -52.7(7)
O1 Cu5 N7 C27 26(2)
O14 Cu5 N7 C27 118.6(7)
O21 Cu5 N7 C27 -150.6(7)
O11 Cu5 N7 C23 126.6(8)
O1 Cu5 N7 C23 -154.7(14)
O14 Cu5 N7 C23 -62.1(8)
O21 Cu5 N7 C23 28.7(8)
O46 Cu8 N11 C35 -78.9(8)
O31 Cu8 N11 C35 -24(3)
O3 Cu8 N11 C35 99.5(7)
O34 Cu8 N11 C35 176.4(7)
O46 Cu8 N11 C39 100.2(7)
O31 Cu8 N11 C39 155(3)
O3 Cu8 N11 C39 -81.5(7)
O34 Cu8 N11 C39 -4.5(7)
O26 Cu10 N12 C44 142.6(7)
O35 Cu10 N12 C44 -46.6(7)
O4 Cu10 N12 C44 42.8(11)
O48 Cu10 N12 C44 -134.0(7)
O26 Cu10 N12 C40 -32.5(9)
O35 Cu10 N12 C40 138.3(9)
O4 Cu10 N12 C40 -132.3(9)
O48 Cu10 N12 C40 50.9(9)
O33 Cu9 N16 C56 166(3)
O47 Cu9 N16 C56 107.6(9)
O4 Cu9 N16 C56 -81.2(8)
O30 Cu9 N16 C56 -1.3(8)
O33 Cu9 N16 C52 -18(4)
O47 Cu9 N16 C52 -76.3(9)
O4 Cu9 N16 C52 94.9(9)
O30 Cu9 N16 C52 174.8(8)
O23 Cu7 N17 C61 137.7(7)
O29 Cu7 N17 C61 -52.2(7)
O3 Cu7 N17 C61 38.3(11)
O45 Cu7 N17 C61 -143.9(6)
O23 Cu7 N17 C57 -36.4(9)
O29 Cu7 N17 C57 133.7(9)
O3 Cu7 N17 C57 -135.7(9)
O45 Cu7 N17 C57 42.0(9)
C5 N1 C1 C2 1.4(14)
Cu1 N1 C1 C2 179.0(8)
N1 C1 C2 C3 -0.5(16)
C1 C2 C3 C4 -1.3(14)
C2 C3 C4 C5 2.0(13)
C2 C3 C4 N3 -176.3(9)
C11 N3 C4 C5 169.2(9)
C11 N3 C4 C3 -12.5(15)
C1 N1 C5 C4 -0.6(13)
Cu1 N1 C5 C4 -178.2(7)
C3 C4 C5 N1 -1.1(14)
N3 C4 C5 N1 177.3(8)
C10 N2 C6 C7 -1.4(14)
Cu2 N2 C6 C7 -173.5(8)
N2 C6 C7 C8 1.9(16)
C6 C7 C8 C9 -0.7(15)
C7 C8 C9 C10 -0.9(13)
C7 C8 C9 N4 179.7(9)
C12 N4 C9 C8 1.5(15)
C12 N4 C9 C10 -177.9(8)
C6 N2 C10 C9 -0.3(13)
Cu2 N2 C10 C9 172.1(7)
C8 C9 C10 N2 1.5(13)
N4 C9 C10 N2 -179.1(8)
C4 N3 C11 O37 3.9(16)
C4 N3 C11 C13 -175.9(8)
C9 N4 C12 O38 -2.4(15)
C9 N4 C12 C17 177.7(8)
C17 N5 C13 C14 -0.3(13)
C17 N5 C13 C11 174.3(8)
O37 C11 C13 N5 -169.4(9)
N3 C11 C13 N5 10.4(12)
O37 C11 C13 C14 5.4(14)
N3 C11 C13 C14 -174.8(8)
N5 C13 C14 C15 0.2(14)
C11 C13 C14 C15 -174.2(9)
C13 C14 C15 C16 0.5(14)
C14 C15 C16 C17 -1.0(14)
C13 N5 C17 C16 -0.2(13)
C13 N5 C17 C12 -174.5(8)
C15 C16 C17 N5 0.8(14)
C15 C16 C17 C12 175.0(8)
O38 C12 C17 N5 176.0(8)
N4 C12 C17 N5 -4.1(11)
O38 C12 C17 C16 1.5(14)
N4 C12 C17 C16 -178.6(8)
C22 N6 C18 C19 -1.7(18)
Cu4 N6 C18 C19 -176.8(10)
N6 C18 C19 C20 1(2)
C18 C19 C20 C21 0(2)
C28 N8 C21 C22 -174.7(12)
C28 N8 C21 C20 3(2)
C19 C20 C21 C22 -0.7(18)
C19 C20 C21 N8 -178.9(12)
C18 N6 C22 C21 1.2(16)
Cu4 N6 C22 C21 176.5(8)
N8 C21 C22 N6 178.3(10)
C20 C21 C22 N6 0.0(17)
C27 N7 C23 C24 -2.0(16)
Cu5 N7 C23 C24 178.7(10)
N7 C23 C24 C25 1(2)
C23 C24 C25 C26 -1(2)
C24 C25 C26 N9 -179.0(12)
C24 C25 C26 C27 1.9(18)
C29 N9 C26 C25 0.4(18)
C29 N9 C26 C27 179.5(10)
C23 N7 C27 C26 2.6(14)
Cu5 N7 C27 C26 -178.1(7)
C25 C26 C27 N7 -2.6(15)
N9 C26 C27 N7 178.2(9)
C21 N8 C28 O39 -1(2)
C21 N8 C28 C30 176.4(11)
C26 N9 C29 O40 -1.1(17)
C26 N9 C29 C34 -179.7(10)
C34 N10 C30 C31 0.8(18)
C34 N10 C30 C28 -178.8(11)
O39 C28 C30 N10 171.9(13)
N8 C28 C30 N10 -5.9(17)
O39 C28 C30 C31 -8(2)
N8 C28 C30 C31 174.5(12)
N10 C30 C31 C32 0(2)
C28 C30 C31 C32 179.4(13)
C30 C31 C32 C33 -2(2)
C31 C32 C33 C34 3(2)
C30 N10 C34 C33 0.4(17)
C30 N10 C34 C29 178.3(10)
C32 C33 C34 N10 -2.1(19)
C32 C33 C34 C29 -179.9(12)
O40 C29 C34 N10 -179.0(10)
N9 C29 C34 N10 -0.3(14)
O40 C29 C34 C33 -1.1(17)
N9 C29 C34 C33 177.5(10)
C39 N11 C35 C36 -0.5(15)
Cu8 N11 C35 C36 178.6(8)
N11 C35 C36 C37 1.0(17)
C35 C36 C37 C38 -1.2(17)
C36 C37 C38 C39 1.0(15)
C36 C37 C38 N13 179.9(10)
C45 N13 C38 C37 22.8(15)
C45 N13 C38 C39 -158.2(9)
C35 N11 C39 C38 0.3(13)
Cu8 N11 C39 C38 -178.8(7)
C37 C38 C39 N11 -0.5(14)
N13 C38 C39 N11 -179.5(8)
C44 N12 C40 C41 0.7(16)
Cu10 N12 C40 C41 175.6(8)
N12 C40 C41 C42 -2.0(18)
C40 C41 C42 C43 1.6(17)
C41 C42 C43 C44 0.0(15)
C41 C42 C43 N14 179.9(10)
C46 N14 C43 C42 -16.1(16)
C46 N14 C43 C44 163.8(9)
C40 N12 C44 C43 0.9(15)
Cu10 N12 C44 C43 -174.6(8)
C42 C43 C44 N12 -1.3(15)
N14 C43 C44 N12 178.8(9)
C38 N13 C45 O42 -5.4(16)
C38 N13 C45 C47 171.7(8)
C43 N14 C46 O41 7.6(16)
C43 N14 C46 C51 -170.5(9)
C51 N15 C47 C48 2.2(14)
C51 N15 C47 C45 -175.9(8)
O42 C45 C47 N15 172.2(9)
N13 C45 C47 N15 -4.9(13)
O42 C45 C47 C48 -5.9(14)
N13 C45 C47 C48 176.9(8)
N15 C47 C48 C49 -1.8(15)
C45 C47 C48 C49 176.3(9)
C47 C48 C49 C50 0.1(15)
C48 C49 C50 C51 1.1(14)
C47 N15 C51 C50 -0.9(14)
C47 N15 C51 C46 178.8(8)
C49 C50 C51 N15 -0.7(14)
C49 C50 C51 C46 179.6(8)
O41 C46 C51 N15 -173.9(9)
N14 C46 C51 N15 4.3(12)
O41 C46 C51 C50 5.9(14)
N14 C46 C51 C50 -176.0(8)
C56 N16 C52 C53 -0.1(18)
Cu9 N16 C52 C53 -176.3(11)
N16 C52 C53 C54 -1(2)
C52 C53 C54 C55 2(2)
C53 C54 C55 C56 -1.9(19)
C53 C54 C55 N19 178.7(13)
C62 N19 C55 C54 24.2(19)
C62 N19 C55 C56 -155.2(11)
C52 N16 C56 C55 -0.1(15)
Cu9 N16 C56 C55 176.1(8)
C54 C55 C56 N16 1.1(16)
N19 C55 C56 N16 -179.4(9)
C61 N17 C57 C58 -2.1(16)
Cu7 N17 C57 C58 171.7(9)
N17 C57 C58 C59 2(2)
C57 C58 C59 C60 -2.2(19)
C58 C59 C60 C61 2.9(16)
C58 C59 C60 N18 178.9(11)
C63 N18 C60 C59 -5.8(17)
C63 N18 C60 C61 170.4(10)
C57 N17 C61 C60 2.9(14)
Cu7 N17 C61 C60 -171.7(7)
C59 C60 C61 N17 -3.4(15)
N18 C60 C61 N17 -179.9(9)
C55 N19 C62 O44 -7(2)
C55 N19 C62 C64 173.4(10)
C60 N18 C63 O43 8.4(18)
C60 N18 C63 C68 -171.3(9)
C68 N20 C64 C65 0.6(17)
C68 N20 C64 C62 -178.5(10)
O44 C62 C64 N20 179.9(12)
N19 C62 C64 N20 -0.5(17)
O44 C62 C64 C65 0.7(19)
N19 C62 C64 C65 -179.7(11)
N20 C64 C65 C66 -1.1(19)
C62 C64 C65 C66 178.0(12)
C64 C65 C66 C67 1(2)
C65 C66 C67 C68 0(2)
C64 N20 C68 C67 0.0(16)
C64 N20 C68 C63 176.5(9)
C66 C67 C68 N20 -0.1(19)
C66 C67 C68 C63 -176.6(11)
O43 C63 C68 N20 179.8(10)
N18 C63 C68 N20 -0.6(13)
O43 C63 C68 C67 -3.6(16)
N18 C63 C68 C67 176.1(10)
